data_4088568
loop_
_publ_author_name
'Yamamoto, Keishi'
'Tsurugi, Hayato'
'Mashima, Kazushi'

_publ_section_title
;
 Alkyne-Induced Facile C--C Bond Formation of Two \h2-Alkynes on Dinuclear
 Tantalum Bis(alkyne) Complexes To Give Dinuclear Tantalacyclopentadienes
;
_journal_issue 10
_journal_name_full Organometallics
_journal_page_first 1573
_journal_paper_doi 10.1021/acs.organomet.6b00182
_journal_volume 35
_journal_year 2016
_chemical_formula_moiety 'C23 H40 Cl4 N2 O2.5 Ta2'
_chemical_formula_sum 'C23 H40 Cl4 N2 O2.5 Ta2'
_chemical_formula_weight 888.29
_space_group_crystal_system monoclinic
_space_group_IT_number 14
_space_group_name_Hall '-P 2yn'
_space_group_name_H-M_alt 'P 1 21/n 1'
_atom_sites_solution_hydrogens geom
_atom_sites_solution_primary direct
_atom_sites_solution_secondary difmap
_cell_angle_alpha 90.0000
_cell_angle_beta 97.110(3)
_cell_angle_gamma 90.0000
_cell_formula_units_Z 8
_cell_length_a 17.7796(12)
_cell_length_b 10.0943(6)
_cell_length_c 32.778(2)
_cell_measurement_reflns_used 9253
_cell_measurement_temperature 113
_cell_measurement_theta_max 27.47
_cell_measurement_theta_min 3.07
_cell_volume 5837.5(6)
_computing_cell_refinement CrystalClear
_computing_data_collection 'CrystalClear (Rigaku Inc., 2007)'
_computing_data_reduction CrystalClear
_computing_molecular_graphics 'CrystalStructure 4.1'
_computing_publication_material 'CrystalStructure 4.1 (Rigaku, 2014)'
_computing_structure_refinement 'SHELXL2013 (Sheldrick, 2008)'
_computing_structure_solution 'SHELXS2013 (Sheldrick, 2008)'
_diffrn_ambient_temperature 113
_diffrn_detector_area_resol_mean 7.314
_diffrn_measured_fraction_theta_full 0.993
_diffrn_measured_fraction_theta_max 0.984
_diffrn_measurement_device_type 'Rigaku Mercury70'
_diffrn_measurement_method \w
_diffrn_radiation_type 'Mo K\a'
_diffrn_radiation_wavelength 0.71075
_diffrn_reflns_av_R_equivalents 0.1010
_diffrn_reflns_Laue_measured_fraction_full 0.993
_diffrn_reflns_Laue_measured_fraction_max 0.984
_diffrn_reflns_limit_h_max 23
_diffrn_reflns_limit_h_min -23
_diffrn_reflns_limit_k_max 13
_diffrn_reflns_limit_k_min -13
_diffrn_reflns_limit_l_max 42
_diffrn_reflns_limit_l_min -41
_diffrn_reflns_number 49666
_diffrn_reflns_point_group_measured_fraction_full 0.993
_diffrn_reflns_point_group_measured_fraction_max 0.984
_diffrn_reflns_theta_full 25.242
_diffrn_reflns_theta_max 27.534
_diffrn_reflns_theta_min 3.067
_diffrn_standards_number 0
_exptl_absorpt_coefficient_mu 7.872
_exptl_absorpt_correction_T_max 0.046
_exptl_absorpt_correction_T_min 0.034
_exptl_absorpt_correction_type numerical
_exptl_absorpt_process_details 'NUMABS (Rigaku, 1999)'
_exptl_crystal_colour red
_exptl_crystal_density_diffrn 2.021
_exptl_crystal_density_method 'not measured'
_exptl_crystal_description block
_exptl_crystal_F_000 3408.00
_exptl_crystal_size_max 0.600
_exptl_crystal_size_mid 0.430
_exptl_crystal_size_min 0.390
_refine_diff_density_max 4.28
_refine_diff_density_min -3.05
_refine_ls_extinction_method none
_refine_ls_goodness_of_fit_ref 1.174
_refine_ls_hydrogen_treatment constr
_refine_ls_number_parameters 604
_refine_ls_number_reflns 13235
_refine_ls_number_restraints 0
_refine_ls_R_factor_all 0.0944
_refine_ls_R_factor_gt 0.0720
_refine_ls_shift/su_max 0.001
_refine_ls_structure_factor_coef Fsqd
_refine_ls_weighting_details 'w = 1/[\s^2^(Fo^2^)+(0.0417P)^2^+74.1967P] where P=(Fo^2^+2Fc^2^)/3'
_refine_ls_weighting_scheme calc
_refine_ls_wR_factor_gt 0.1492
_refine_ls_wR_factor_ref 0.1646
_reflns_number_gt 10289
_reflns_number_total 13235
_reflns_threshold_expression F^2^>2.0\s(F^2^)
_cod_data_source_file om6b00182_si_001.cif
_cod_data_source_block 6a_1
_cod_depositor_comments
;

2020-06-08
Z value and formula fixed to values more according to usual
chemical conventions.                 miguel
;
_cod_original_formula_sum 'C46 H80 Cl8 N4 O5 Ta4'
_cod_original_formula_weight 1776.58
_cod_original_formula_moiety 'C46 H80 Cl8 N4 O5 Ta4'
_cod_original_formula_units_Z 4
_cod_original_cell_volume 5837.6(7)
_cod_database_code 4088568
_shelxl_res_file
;
TITL 6a
CELL  0.71075 17.77960 10.09430 32.77820 90.00000 97.10990 90.00000
ZERR  4 0.00120 0.00060 0.00230 0.00000 0.00300 0.00000
LATT 1
SYMM .50-X, .50+Y, .50-Z
SFAC C H CL TA N O
UNIT 184 320 32 16 16 20
L.S. 30
FMAP 2
PLAN -10
WPDB -2
HTAB
BOND $H
CONF
LIST 4
TEMP -159.8
ACTA
SIZE 0.390 0.600 0.430
WGHT    0.041700   74.196693
FVAR       0.12833
TA1   4    1.021096    0.017123    0.329837    11.00000    0.01519    0.02255 =
         0.02192    0.00098    0.00439    0.00056
TA2   4    0.993702    0.234156    0.381798    11.00000    0.01715    0.02152 =
         0.03027    0.00009    0.00742    0.00187
TA3   4    0.978545    0.560820    0.167523    11.00000    0.01539    0.02122 =
         0.02131    0.00039    0.00384    0.00041
TA4   4    1.006995    0.346867    0.114567    11.00000    0.01650    0.02063 =
         0.02740    0.00007    0.00688    0.00142
CL1   3    0.928375   -0.154745    0.313084    11.00000    0.01951    0.03029 =
         0.03084   -0.00004    0.00159   -0.00833
CL2   3    1.047232    0.078085    0.262045    11.00000    0.03337    0.04096 =
         0.02937    0.00631    0.01020    0.00267
CL3   3    0.872374    0.195700    0.402145    11.00000    0.02055    0.03725 =
         0.03978    0.00539    0.01404    0.00424
CL4   3    1.017259    0.368815    0.441669    11.00000    0.03198    0.04760 =
         0.05373   -0.02121   -0.00003    0.01235
CL5   3    1.068607    0.738022    0.182933    11.00000    0.02187    0.02707 =
         0.03330   -0.00217    0.00400   -0.00370
CL6   3    0.954999    0.497881    0.235739    11.00000    0.03063    0.03674 =
         0.02705    0.00564    0.00843    0.00517
CL7   3    1.131561    0.382276    0.097654    11.00000    0.01756    0.03714 =
         0.03945    0.00370    0.01054    0.00040
CL8   3    0.988014    0.225664    0.051321    11.00000    0.03124    0.04068 =
         0.04664   -0.01819    0.00464    0.00552
O1    6    0.940416    0.154942    0.327029    11.00000    0.01877    0.01864 =
         0.03399    0.00272   -0.00247    0.00506
O2    6    1.005107    0.387993    0.350758    11.00000    0.02517    0.04816 =
         0.04105   -0.00387    0.01235    0.00665
O3    6    1.058261    0.422757    0.170402    11.00000    0.02316    0.02451 =
         0.02842    0.00222    0.00411    0.00657
O4    6    0.992403    0.190200    0.143395    11.00000    0.01643    0.03475 =
         0.04717    0.00053    0.00985    0.00640
O5    6    0.745157    0.022272    0.040203    11.00000    0.06145    0.19993 =
         0.07331   -0.00829    0.01245   -0.00870
N1    5    1.106874   -0.143231    0.328193    11.00000    0.02045    0.01870 =
         0.03096   -0.00335    0.00918    0.00556
N2    5    1.269950   -0.440604    0.324743    11.00000    0.03058    0.02318 =
         0.03338   -0.00317    0.01092   -0.00168
N3    5    0.891589    0.716898    0.169879    11.00000    0.00889    0.03665 =
         0.02480   -0.00567    0.00045    0.00078
N4    5    0.729824    1.018896    0.172193    11.00000    0.02399    0.04000 =
         0.02783    0.00696    0.00428    0.01795
C1    1    1.017122   -0.001088    0.394669    11.00000    0.02219    0.01751 =
         0.02190   -0.00647    0.00667   -0.00756
C2    1    1.070622    0.071198    0.422204    11.00000    0.02277    0.02133 =
         0.02902   -0.00708    0.00834   -0.00345
C3    1    1.120662    0.155238    0.402460    11.00000    0.01553    0.01782 =
         0.02323    0.00059    0.00028   -0.00465
C4    1    1.107119    0.148949    0.359642    11.00000    0.01804    0.02077 =
         0.02711    0.00426    0.00983    0.00313
C5    1    0.960094   -0.090410    0.412305    11.00000    0.02036    0.03134 =
         0.02055    0.01535   -0.00008   -0.00107
AFIX  23
H5A   2    0.910901   -0.085216    0.394560    11.00000   -1.20000
H5B   2    0.952261   -0.057887    0.439959    11.00000   -1.20000
AFIX   0
C6    1    1.077887    0.061194    0.468937    11.00000    0.02293    0.03874 =
         0.01885   -0.01027   -0.00317   -0.00262
AFIX  23
H6A   2    1.105643    0.139989    0.480811    11.00000   -1.20000
H6B   2    1.026451    0.063634    0.477532    11.00000   -1.20000
AFIX   0
C7    1    1.182858    0.236836    0.425893    11.00000    0.02795    0.01816 =
         0.03080    0.00264    0.00586   -0.00014
AFIX  23
H7A   2    1.163043    0.277911    0.449830    11.00000   -1.20000
H7B   2    1.196827    0.309241    0.407896    11.00000   -1.20000
AFIX   0
C8    1    1.155363    0.229322    0.333681    11.00000    0.02138    0.03105 =
         0.05202    0.00490    0.01482   -0.00129
AFIX  23
H8A   2    1.172985    0.310879    0.348700    11.00000   -1.20000
H8B   2    1.124340    0.255904    0.307799    11.00000   -1.20000
AFIX   0
C9    1    0.986006   -0.235894    0.415606    11.00000    0.04645    0.02991 =
         0.02107    0.00555    0.00477   -0.01991
AFIX  33
H9A   2    0.947573   -0.289128    0.427068    11.00000   -1.20000
H9B   2    0.992791   -0.269266    0.388224    11.00000   -1.20000
H9C   2    1.034157   -0.241934    0.433629    11.00000   -1.20000
AFIX   0
C10   1    1.118300   -0.062537    0.486975    11.00000    0.05193    0.04699 =
         0.03000   -0.00711   -0.00842    0.01858
AFIX  33
H10A  2    1.120428   -0.060873    0.516990    11.00000   -1.20000
H10B  2    1.090558   -0.141423    0.476127    11.00000   -1.20000
H10C  2    1.169912   -0.064912    0.479412    11.00000   -1.20000
AFIX   0
C11   1    1.254781    0.157028    0.441283    11.00000    0.02289    0.05210 =
         0.06341   -0.02818   -0.00232    0.00601
AFIX  33
H11A  2    1.292484    0.216051    0.456130    11.00000   -1.20000
H11B  2    1.241865    0.086479    0.459743    11.00000   -1.20000
H11C  2    1.275693    0.117848    0.417755    11.00000   -1.20000
AFIX   0
C12   1    1.224065    0.149620    0.323607    11.00000    0.02622    0.05655 =
         0.05613    0.00841    0.01813    0.00663
AFIX  33
H12A  2    1.254185    0.203786    0.306846    11.00000   -1.20000
H12B  2    1.255272    0.124510    0.349196    11.00000   -1.20000
H12C  2    1.206676    0.069591    0.308337    11.00000   -1.20000
AFIX   0
C13   1    0.878273    0.201714    0.299431    11.00000    0.03087    0.03742 =
         0.04022    0.00516   -0.00008    0.01780
AFIX  33
H13A  2    0.853745    0.275288    0.312145    11.00000   -1.20000
H13B  2    0.896491    0.232354    0.274033    11.00000   -1.20000
H13C  2    0.841675    0.129795    0.293061    11.00000   -1.20000
AFIX   0
C14   1    1.039909    0.494665    0.341514    11.00000    0.04168    0.06098 =
         0.06084    0.00785    0.01624    0.01962
AFIX  33
H14A  2    1.010646    0.538045    0.317931    11.00000   -1.20000
H14B  2    1.045098    0.555058    0.365104    11.00000   -1.20000
H14C  2    1.090292    0.471532    0.334518    11.00000   -1.20000
AFIX   0
C15   1    1.113539   -0.212769    0.293463    11.00000    0.01955    0.02478 =
         0.02848   -0.00661   -0.00146    0.00398
AFIX  43
H15   2    1.079216   -0.194043    0.269584    11.00000   -1.20000
AFIX   0
C16   1    1.168069   -0.310098    0.291029    11.00000    0.01938    0.03472 =
         0.02091   -0.00363    0.01096    0.00244
AFIX  43
H16   2    1.171801   -0.353210    0.265595    11.00000   -1.20000
AFIX   0
C17   1    1.216980   -0.344342    0.325624    11.00000    0.01858    0.03050 =
         0.02826   -0.00815    0.00175   -0.01316
C18   1    1.207847   -0.275115    0.362580    11.00000    0.01793    0.02745 =
         0.02837   -0.00135   -0.00472    0.00168
AFIX  43
H18   2    1.238948   -0.296370    0.387404    11.00000   -1.20000
AFIX   0
C19   1    1.154072   -0.177836    0.362180    11.00000    0.02268    0.01894 =
         0.03245   -0.00493   -0.00062   -0.00070
AFIX  43
H19   2    1.149616   -0.132108    0.387098    11.00000   -1.20000
AFIX   0
C20   1    1.280307   -0.506445    0.286227    11.00000    0.03846    0.04625 =
         0.04937    0.00242    0.01952    0.01581
AFIX  33
H20A  2    1.320649   -0.572749    0.291272    11.00000   -1.20000
H20B  2    1.232950   -0.550052    0.275059    11.00000   -1.20000
H20C  2    1.294281   -0.440778    0.266469    11.00000   -1.20000
AFIX   0
C21   1    1.319180   -0.477863    0.363162    11.00000    0.02889    0.05235 =
         0.02875    0.01323   -0.00049    0.01862
AFIX  33
H21A  2    1.354031   -0.548427    0.357147    11.00000   -1.20000
H21B  2    1.348341   -0.400396    0.373973    11.00000   -1.20000
H21C  2    1.287546   -0.509270    0.383630    11.00000   -1.20000
AFIX   0
C22   1    0.980996    0.579097    0.101543    11.00000    0.00875    0.02656 =
         0.03256    0.00788    0.00064   -0.00022
C23   1    0.927129    0.512808    0.074407    11.00000    0.01666    0.02203 =
         0.02044    0.00217    0.00666    0.00970
C24   1    0.878497    0.424968    0.094401    11.00000    0.01173    0.01659 =
         0.03177    0.00360    0.00844    0.00664
C25   1    0.893195    0.433429    0.138091    11.00000    0.01617    0.02126 =
         0.02350   -0.00349    0.01007    0.00291
C26   1    1.042612    0.668041    0.084582    11.00000    0.03241    0.02036 =
         0.02874    0.00698    0.01085   -0.00390
AFIX  23
H26A  2    1.087774    0.673897    0.105449    11.00000   -1.20000
H26B  2    1.058323    0.626526    0.059613    11.00000   -1.20000
AFIX   0
C27   1    0.916086    0.531968    0.028456    11.00000    0.02961    0.02990 =
         0.01846   -0.00187    0.00341    0.00526
AFIX  23
H27A  2    0.909518    0.444818    0.014620    11.00000   -1.20000
H27B  2    0.961418    0.575160    0.019670    11.00000   -1.20000
AFIX   0
C28   1    0.821337    0.334153    0.070276    11.00000    0.02413    0.02671 =
         0.03337   -0.00137    0.00491   -0.00976
AFIX  23
H28A  2    0.828260    0.243401    0.081569    11.00000   -1.20000
H28B  2    0.832056    0.331418    0.041361    11.00000   -1.20000
AFIX   0
C29   1    0.842982    0.345449    0.163163    11.00000    0.02711    0.02290 =
         0.02731   -0.01061    0.01033   -0.00646
AFIX  23
H29A  2    0.819802    0.272477    0.145746    11.00000   -1.20000
H29B  2    0.874332    0.306354    0.187235    11.00000   -1.20000
AFIX   0
C30   1    1.012620    0.806881    0.074182    11.00000    0.02936    0.02305 =
         0.06711    0.00941    0.01829    0.00254
AFIX  33
H30A  2    1.052262    0.859842    0.063706    11.00000   -1.20000
H30B  2    0.968436    0.801401    0.053175    11.00000   -1.20000
H30C  2    0.997863    0.848733    0.098972    11.00000   -1.20000
AFIX   0
C31   1    0.845453    0.618866    0.015961    11.00000    0.03396    0.05309 =
         0.02032    0.00030   -0.00221    0.00195
AFIX  33
H31A  2    0.838536    0.631006   -0.013932    11.00000   -1.20000
H31B  2    0.800615    0.575325    0.024425    11.00000   -1.20000
H31C  2    0.852403    0.705386    0.029464    11.00000   -1.20000
AFIX   0
C32   1    0.739240    0.374827    0.070924    11.00000    0.01950    0.04226 =
         0.03632   -0.01015    0.00025    0.00066
AFIX  33
H32A  2    0.705964    0.311634    0.054749    11.00000   -1.20000
H32B  2    0.727495    0.375467    0.099356    11.00000   -1.20000
H32C  2    0.731296    0.463623    0.059084    11.00000   -1.20000
AFIX   0
C33   1    0.780129    0.434841    0.177601    11.00000    0.02466    0.02317 =
         0.04169   -0.00126    0.01388   -0.00411
AFIX  33
H33A  2    0.747850    0.381669    0.193431    11.00000   -1.20000
H33B  2    0.803627    0.506473    0.194904    11.00000   -1.20000
H33C  2    0.749297    0.472720    0.153567    11.00000   -1.20000
AFIX   0
C34   1    1.120478    0.374986    0.199108    11.00000    0.02348    0.04876 =
         0.03070    0.00832   -0.00646    0.01994
AFIX  33
H34A  2    1.145521    0.301410    0.186690    11.00000   -1.20000
H34B  2    1.156958    0.446820    0.205911    11.00000   -1.20000
H34C  2    1.101192    0.344296    0.224210    11.00000   -1.20000
AFIX   0
C35   1    0.956663    0.073817    0.153661    11.00000    0.03944    0.03222 =
         0.07765    0.00067    0.02522   -0.01178
AFIX  33
H35A  2    0.987163    0.031120    0.176957    11.00000   -1.20000
H35B  2    0.906401    0.095032    0.161209    11.00000   -1.20000
H35C  2    0.951345    0.013623    0.130022    11.00000   -1.20000
AFIX   0
C36   1    0.883168    0.785940    0.204854    11.00000    0.03748    0.02373 =
         0.01039   -0.00244    0.00598    0.00352
AFIX  43
H36   2    0.915892    0.765433    0.229184    11.00000   -1.20000
AFIX   0
C37   1    0.830728    0.881860    0.206645    11.00000    0.03099    0.03542 =
         0.02155   -0.00114    0.00375    0.00467
AFIX  43
H37   2    0.826072    0.922995    0.232279    11.00000   -1.20000
AFIX   0
C38   1    0.782620    0.922503    0.171305    11.00000    0.01637    0.02411 =
         0.02582    0.00060    0.00912    0.00392
C39   1    0.792252    0.852248    0.135284    11.00000    0.00903    0.02377 =
         0.02674   -0.00316   -0.00751   -0.00081
AFIX  43
H39   2    0.761847    0.873342    0.110221    11.00000   -1.20000
AFIX   0
C40   1    0.844303    0.755335    0.136145    11.00000    0.01156    0.02667 =
         0.01026    0.00051   -0.00626   -0.00527
AFIX  43
H40   2    0.848390    0.709958    0.111124    11.00000   -1.20000
AFIX   0
C41   1    0.716834    1.078732    0.210728    11.00000    0.03996    0.03332 =
         0.04437    0.00536    0.01468    0.01602
AFIX  33
H41A  2    0.677037    1.146029    0.205707    11.00000   -1.20000
H41B  2    0.700921    1.010460    0.229114    11.00000   -1.20000
H41C  2    0.763729    1.120309    0.223510    11.00000   -1.20000
AFIX   0
C42   1    0.683019    1.061163    0.135256    11.00000    0.03506    0.01829 =
         0.04132   -0.00088    0.00150    0.00008
AFIX  33
H42A  2    0.648541    1.131259    0.142080    11.00000   -1.20000
H42B  2    0.715342    1.095090    0.115471    11.00000   -1.20000
H42C  2    0.653452    0.985783    0.123184    11.00000   -1.20000
AFIX   0
C43   1    0.681576   -0.025351    0.016727    11.00000    0.05370    0.13942 =
         0.08143    0.06501   -0.02205   -0.04521
AFIX  23
H43A  2    0.645732    0.047931    0.008781    11.00000   -1.20000
H43B  2    0.655846   -0.091381    0.032518    11.00000   -1.20000
AFIX   0
C44   1    0.706584   -0.089617   -0.021595    11.00000    0.10113    0.04662 =
         0.13977   -0.01054   -0.05876    0.00003
AFIX  23
H44A  2    0.706047   -0.187426   -0.019425    11.00000   -1.20000
H44B  2    0.673177   -0.062491   -0.046622    11.00000   -1.20000
AFIX   0
C45   1    0.785725   -0.039062   -0.022470    11.00000    0.10093    0.04444 =
         0.06267    0.01706    0.01349    0.02142
AFIX  23
H45A  2    0.786548    0.035840   -0.041908    11.00000   -1.20000
H45B  2    0.819573   -0.110017   -0.030338    11.00000   -1.20000
AFIX   0
C46   1    0.808571    0.005126    0.021049    11.00000    0.07532    0.06670 =
         0.05424   -0.02146    0.00821    0.00300
AFIX  23
H46A  2    0.841928   -0.062242    0.035915    11.00000   -1.20000
H46B  2    0.837043    0.089448    0.021217    11.00000   -1.20000
AFIX   0
HKLF 4
 
REM  6a
REM R1 =  0.0720 for   10289 Fo > 4sig(Fo)  and  0.0944 for all   13235 data
REM    604 parameters refined using      0 restraints
 
END  
     
WGHT      0.0411     74.4633 

REM Instructions for potential hydrogen bonds
HTAB C14 Cl6
HTAB C15 Cl2
EQIV $1 x, y-1, z
HTAB C15 Cl5_$1
EQIV $2 -x+5/2, y-1/2, -z+1/2
HTAB C18 Cl7_$2
EQIV $3 -x+5/2, y-3/2, -z+1/2
HTAB C20 Cl5_$3
HTAB C21 Cl5_$3
HTAB C35 Cl2
EQIV $4 x, y+1, z
HTAB C36 Cl1_$4
HTAB C36 Cl6
EQIV $5 -x+3/2, y+1/2, -z+1/2
HTAB C39 Cl3_$5
EQIV $6 -x+3/2, y+3/2, -z+1/2
HTAB C41 Cl1_$6

REM Highest difference peak  4.283,  deepest hole -3.054,  1-sigma level  0.310
Q1    1   0.9795  0.4035  0.1713  11.00000  0.05    4.28
Q2    1   1.0205 -0.1383  0.3326  11.00000  0.05    3.92
Q3    1   1.0064  0.1852  0.1195  11.00000  0.05    3.72
Q4    1   0.9942  0.0776  0.3878  11.00000  0.05    3.38
Q5    1   0.9627  0.0216  0.4338  11.00000  0.05    2.06
Q6    1   1.0173  0.6790  0.3317  11.00000  0.05    1.98
Q7    1   0.9801  0.1374  0.1685  11.00000  0.05    1.92
Q8    1   1.0379  0.7612  0.0468  11.00000  0.05    1.90
Q9    1   0.9939 -0.1002  0.3874  11.00000  0.05    1.86
Q10   1   0.9952  0.4393  0.4029  11.00000  0.05    1.79
;

loop_
_symmetry_equiv_pos_site_id
_space_group_symop_operation_xyz
1 +X,+Y,+Z
2 1/2-X,1/2+Y,1/2-Z
3 -X,-Y,-Z
4 1/2+X,1/2-Y,1/2+Z

loop_
_atom_site_label
_atom_site_type_symbol
_atom_site_fract_x
_atom_site_fract_y
_atom_site_fract_z
_atom_site_U_iso_or_equiv
_atom_site_adp_type
_atom_site_occupancy
_atom_site_site_symmetry_multiplicity
_atom_site_calc_flag
_atom_site_refinement_flags
Ta1 Ta 1.02110(2) 0.01712(5) 0.32984(2) 0.01971(12) Uani 1 4 d .
Ta2 Ta 0.99370(2) 0.23416(5) 0.38180(2) 0.02260(12) Uani 1 4 d .
Ta3 Ta 0.97854(2) 0.56082(5) 0.16752(2) 0.01917(12) Uani 1 4 d .
Ta4 Ta 1.00699(2) 0.34687(5) 0.11457(2) 0.02116(12) Uani 1 4 d .
Cl1 Cl 0.92838(15) -0.1547(3) 0.31308(9) 0.0270(6) Uani 1 4 d .
Cl2 Cl 1.04723(18) 0.0781(3) 0.26204(9) 0.0340(7) Uani 1 4 d .
Cl3 Cl 0.87237(16) 0.1957(3) 0.40215(10) 0.0317(7) Uani 1 4 d .
Cl4 Cl 1.01726(19) 0.3688(4) 0.44167(12) 0.0449(9) Uani 1 4 d .
Cl5 Cl 1.06861(16) 0.7380(3) 0.18293(9) 0.0274(6) Uani 1 4 d .
Cl6 Cl 0.95500(17) 0.4979(3) 0.23574(9) 0.0311(7) Uani 1 4 d .
Cl7 Cl 1.13156(15) 0.3823(3) 0.09765(10) 0.0308(7) Uani 1 4 d .
Cl8 Cl 0.98801(18) 0.2257(4) 0.05132(11) 0.0395(8) Uani 1 4 d .
O1 O 0.9404(4) 0.1549(8) 0.3270(3) 0.0243(17) Uani 1 4 d .
O2 O 1.0051(5) 0.3880(10) 0.3508(3) 0.037(2) Uani 1 4 d .
O3 O 1.0583(4) 0.4228(8) 0.1704(2) 0.0253(18) Uani 1 4 d .
O4 O 0.9924(4) 0.1902(9) 0.1434(3) 0.032(2) Uani 1 4 d .
O5 O 0.7452(8) 0.022(2) 0.0402(5) 0.111(6) Uani 1 4 d .
N1 N 1.1069(5) -0.1432(9) 0.3282(3) 0.023(2) Uani 1 4 d .
N2 N 1.2699(6) -0.4406(10) 0.3247(3) 0.028(2) Uani 1 4 d .
N3 N 0.8916(5) 0.7169(10) 0.1699(3) 0.024(2) Uani 1 4 d .
N4 N 0.7298(5) 1.0189(11) 0.1722(3) 0.031(2) Uani 1 4 d .
C1 C 1.0171(6) -0.0011(11) 0.3947(3) 0.020(2) Uani 1 4 d .
C2 C 1.0706(6) 0.0712(11) 0.4222(4) 0.024(2) Uani 1 4 d .
C3 C 1.1207(6) 0.1552(11) 0.4025(3) 0.019(2) Uani 1 4 d .
C4 C 1.1071(6) 0.1490(11) 0.3596(3) 0.021(2) Uani 1 4 d .
C5 C 0.9601(6) -0.0904(12) 0.4123(4) 0.024(3) Uani 1 4 d .
C6 C 1.0779(7) 0.0612(13) 0.4689(3) 0.027(3) Uani 1 4 d .
C7 C 1.1829(6) 0.2368(11) 0.4259(4) 0.025(3) Uani 1 4 d .
C8 C 1.1554(7) 0.2293(13) 0.3337(4) 0.034(3) Uani 1 4 d .
C9 C 0.9860(8) -0.2359(12) 0.4156(4) 0.032(3) Uani 1 4 d .
C10 C 1.1183(9) -0.0625(15) 0.4870(4) 0.044(4) Uani 1 4 d .
C11 C 1.2548(7) 0.1570(15) 0.4413(5) 0.047(4) Uani 1 4 d .
C12 C 1.2241(7) 0.1496(16) 0.3236(5) 0.045(4) Uani 1 4 d .
C13 C 0.8783(7) 0.2017(14) 0.2994(4) 0.037(3) Uani 1 4 d .
C14 C 1.0399(9) 0.4947(17) 0.3415(5) 0.054(4) Uani 1 4 d .
C15 C 1.1135(6) -0.2128(12) 0.2935(4) 0.025(2) Uani 1 4 d .
C16 C 1.1681(6) -0.3101(12) 0.2910(3) 0.024(2) Uani 1 4 d .
C17 C 1.2170(6) -0.3443(12) 0.3256(4) 0.026(3) Uani 1 4 d .
C18 C 1.2079(6) -0.2751(12) 0.3626(4) 0.025(2) Uani 1 4 d .
C19 C 1.1541(6) -0.1778(11) 0.3622(4) 0.025(2) Uani 1 4 d .
C20 C 1.2803(8) -0.5064(15) 0.2862(4) 0.044(4) Uani 1 4 d .
C21 C 1.3192(7) -0.4779(15) 0.3632(4) 0.037(3) Uani 1 4 d .
C22 C 0.9810(6) 0.5791(12) 0.1015(4) 0.023(2) Uani 1 4 d .
C23 C 0.9271(6) 0.5128(11) 0.0744(3) 0.019(2) Uani 1 4 d .
C24 C 0.8785(6) 0.4250(11) 0.0944(4) 0.020(2) Uani 1 4 d .
C25 C 0.8932(6) 0.4334(11) 0.1381(3) 0.020(2) Uani 1 4 d .
C26 C 1.0426(7) 0.6680(11) 0.0846(4) 0.027(3) Uani 1 4 d .
C27 C 0.9161(7) 0.5320(12) 0.0285(3) 0.026(3) Uani 1 4 d .
C28 C 0.8213(6) 0.3342(12) 0.0703(4) 0.028(3) Uani 1 4 d .
C29 C 0.8430(7) 0.3454(12) 0.1632(4) 0.025(3) Uani 1 4 d .
C30 C 1.0126(7) 0.8069(12) 0.0742(5) 0.039(3) Uani 1 4 d .
C31 C 0.8455(7) 0.6189(15) 0.0160(4) 0.036(3) Uani 1 4 d .
C32 C 0.7392(6) 0.3748(14) 0.0709(4) 0.033(3) Uani 1 4 d .
C33 C 0.7801(7) 0.4348(12) 0.1776(4) 0.029(3) Uani 1 4 d .
C34 C 1.1205(7) 0.3750(14) 0.1991(4) 0.035(3) Uani 1 4 d .
C35 C 0.9567(8) 0.0738(14) 0.1537(5) 0.048(4) Uani 1 4 d .
C36 C 0.8832(7) 0.7859(11) 0.2049(3) 0.024(2) Uani 1 4 d .
C37 C 0.8307(7) 0.8819(13) 0.2066(4) 0.029(3) Uani 1 4 d .
C38 C 0.7826(6) 0.9225(11) 0.1713(3) 0.022(2) Uani 1 4 d .
C39 C 0.7923(6) 0.8522(11) 0.1353(4) 0.021(2) Uani 1 4 d .
C40 C 0.8443(5) 0.7553(11) 0.1361(3) 0.017(2) Uani 1 4 d .
C41 C 0.7168(8) 1.0787(14) 0.2107(4) 0.038(3) Uani 1 4 d .
C42 C 0.6830(7) 1.0612(12) 0.1353(4) 0.032(3) Uani 1 4 d .
C43 C 0.6816(11) -0.025(3) 0.0167(7) 0.094(9) Uani 1 4 d .
C44 C 0.7066(14) -0.090(2) -0.0216(9) 0.102(9) Uani 1 4 d .
C45 C 0.7857(12) -0.0391(18) -0.0225(6) 0.069(5) Uani 1 4 d .
C46 C 0.8086(11) 0.005(2) 0.0210(5) 0.065(5) Uani 1 4 d .
H5A H 0.9109 -0.08522 0.39456 0.0292 Uiso 1 4 calc R
H5B H 0.95226 -0.05789 0.43996 0.0292 Uiso 1 4 calc R
H6A H 1.10564 0.13999 0.48081 0.0328 Uiso 1 4 calc R
H6B H 1.02645 0.06363 0.47753 0.0328 Uiso 1 4 calc R
H7A H 1.16304 0.27791 0.44983 0.0305 Uiso 1 4 calc R
H7B H 1.19683 0.30924 0.4079 0.0305 Uiso 1 4 calc R
H8A H 1.17299 0.31088 0.3487 0.0407 Uiso 1 4 calc R
H8B H 1.12434 0.2559 0.3078 0.0407 Uiso 1 4 calc R
H9A H 0.94757 -0.28913 0.42707 0.0389 Uiso 1 4 calc R
H9B H 0.99279 -0.26927 0.38822 0.0389 Uiso 1 4 calc R
H9C H 1.03416 -0.24193 0.43363 0.0389 Uiso 1 4 calc R
H10A H 1.12043 -0.06087 0.51699 0.0529 Uiso 1 4 calc R
H10B H 1.09056 -0.14142 0.47613 0.0529 Uiso 1 4 calc R
H10C H 1.16991 -0.06491 0.47941 0.0529 Uiso 1 4 calc R
H11A H 1.29248 0.21605 0.45613 0.0561 Uiso 1 4 calc R
H11B H 1.24187 0.08648 0.45974 0.0561 Uiso 1 4 calc R
H11C H 1.27569 0.11785 0.41776 0.0561 Uiso 1 4 calc R
H12A H 1.25418 0.20379 0.30685 0.0542 Uiso 1 4 calc R
H12B H 1.25527 0.12451 0.3492 0.0542 Uiso 1 4 calc R
H12C H 1.20668 0.06959 0.30834 0.0542 Uiso 1 4 calc R
H13A H 0.85374 0.27529 0.31214 0.0439 Uiso 1 4 calc R
H13B H 0.89649 0.23235 0.27403 0.0439 Uiso 1 4 calc R
H13C H 0.84168 0.12979 0.29306 0.0439 Uiso 1 4 calc R
H14A H 1.01065 0.53804 0.31793 0.0644 Uiso 1 4 calc R
H14B H 1.0451 0.55506 0.3651 0.0644 Uiso 1 4 calc R
H14C H 1.09029 0.47153 0.33452 0.0644 Uiso 1 4 calc R
H15 H 1.07922 -0.19404 0.26958 0.0296 Uiso 1 4 calc R
H16 H 1.1718 -0.35321 0.2656 0.0291 Uiso 1 4 calc R
H18 H 1.23895 -0.29637 0.3874 0.0303 Uiso 1 4 calc R
H19 H 1.14962 -0.13211 0.3871 0.0300 Uiso 1 4 calc R
H20A H 1.32065 -0.57275 0.29127 0.0522 Uiso 1 4 calc R
H20B H 1.23295 -0.55005 0.27506 0.0522 Uiso 1 4 calc R
H20C H 1.29428 -0.44078 0.26647 0.0522 Uiso 1 4 calc R
H21A H 1.35403 -0.54843 0.35715 0.0444 Uiso 1 4 calc R
H21B H 1.34834 -0.4004 0.37397 0.0444 Uiso 1 4 calc R
H21C H 1.28755 -0.50927 0.38363 0.0444 Uiso 1 4 calc R
H26A H 1.08777 0.6739 0.10545 0.0319 Uiso 1 4 calc R
H26B H 1.05832 0.62653 0.05961 0.0319 Uiso 1 4 calc R
H27A H 0.90952 0.44482 0.01462 0.0311 Uiso 1 4 calc R
H27B H 0.96142 0.57516 0.01967 0.0311 Uiso 1 4 calc R
H28A H 0.82826 0.2434 0.08157 0.0335 Uiso 1 4 calc R
H28B H 0.83206 0.33142 0.04136 0.0335 Uiso 1 4 calc R
H29A H 0.8198 0.27248 0.14575 0.0302 Uiso 1 4 calc R
H29B H 0.87433 0.30635 0.18723 0.0302 Uiso 1 4 calc R
H30A H 1.05226 0.85984 0.06371 0.0466 Uiso 1 4 calc R
H30B H 0.96844 0.8014 0.05317 0.0466 Uiso 1 4 calc R
H30C H 0.99786 0.84873 0.09897 0.0466 Uiso 1 4 calc R
H31A H 0.83854 0.63101 -0.01393 0.0435 Uiso 1 4 calc R
H31B H 0.80062 0.57533 0.02443 0.0435 Uiso 1 4 calc R
H31C H 0.8524 0.70539 0.02946 0.0435 Uiso 1 4 calc R
H32A H 0.70596 0.31163 0.05475 0.0395 Uiso 1 4 calc R
H32B H 0.72749 0.37547 0.09936 0.0395 Uiso 1 4 calc R
H32C H 0.7313 0.46362 0.05908 0.0395 Uiso 1 4 calc R
H33A H 0.74785 0.38167 0.19343 0.0348 Uiso 1 4 calc R
H33B H 0.80363 0.50647 0.1949 0.0348 Uiso 1 4 calc R
H33C H 0.7493 0.47272 0.15357 0.0348 Uiso 1 4 calc R
H34A H 1.14552 0.30141 0.18669 0.0422 Uiso 1 4 calc R
H34B H 1.15696 0.44682 0.20591 0.0422 Uiso 1 4 calc R
H34C H 1.10119 0.3443 0.22421 0.0422 Uiso 1 4 calc R
H35A H 0.98716 0.03112 0.17696 0.0579 Uiso 1 4 calc R
H35B H 0.9064 0.09503 0.16121 0.0579 Uiso 1 4 calc R
H35C H 0.95135 0.01362 0.13002 0.0579 Uiso 1 4 calc R
H36 H 0.91589 0.76543 0.22918 0.0283 Uiso 1 4 calc R
H37 H 0.82607 0.923 0.23228 0.0351 Uiso 1 4 calc R
H39 H 0.76185 0.87334 0.11022 0.0248 Uiso 1 4 calc R
H40 H 0.84839 0.70996 0.11112 0.0202 Uiso 1 4 calc R
H41A H 0.67704 1.14603 0.20571 0.0461 Uiso 1 4 calc R
H41B H 0.70092 1.01046 0.22911 0.0461 Uiso 1 4 calc R
H41C H 0.76373 1.12031 0.22351 0.0461 Uiso 1 4 calc R
H42A H 0.64854 1.13126 0.14208 0.0382 Uiso 1 4 calc R
H42B H 0.71534 1.09509 0.11547 0.0382 Uiso 1 4 calc R
H42C H 0.65345 0.98578 0.12318 0.0382 Uiso 1 4 calc R
H43A H 0.64573 0.04793 0.00878 0.1129 Uiso 1 4 calc R
H43B H 0.65585 -0.09138 0.03252 0.1129 Uiso 1 4 calc R
H44A H 0.70605 -0.18743 -0.01943 0.1224 Uiso 1 4 calc R
H44B H 0.67318 -0.06249 -0.04662 0.1224 Uiso 1 4 calc R
H45A H 0.78655 0.03584 -0.04191 0.0829 Uiso 1 4 calc R
H45B H 0.81957 -0.11002 -0.03034 0.0829 Uiso 1 4 calc R
H46A H 0.84193 -0.06224 0.03592 0.0785 Uiso 1 4 calc R
H46B H 0.83704 0.08945 0.02122 0.0785 Uiso 1 4 calc R

loop_
_atom_site_aniso_label
_atom_site_aniso_U_11
_atom_site_aniso_U_22
_atom_site_aniso_U_33
_atom_site_aniso_U_12
_atom_site_aniso_U_13
_atom_site_aniso_U_23
Ta1 0.0152(2) 0.0226(3) 0.0219(2) 0.00056(18) 0.00439(17) 0.00098(18)
Ta2 0.0171(2) 0.0215(2) 0.0303(3) 0.00187(19) 0.00742(19) 0.00009(19)
Ta3 0.0154(2) 0.0212(2) 0.0213(2) 0.00041(18) 0.00384(17) 0.00039(18)
Ta4 0.0165(2) 0.0206(2) 0.0274(3) 0.00142(18) 0.00688(18) 0.00007(19)
Cl1 0.0195(13) 0.0303(15) 0.0308(15) -0.0083(12) 0.0016(11) -0.0000(12)
Cl2 0.0334(16) 0.0410(18) 0.0294(16) 0.0027(14) 0.0102(13) 0.0063(14)
Cl3 0.0205(14) 0.0372(17) 0.0398(17) 0.0042(13) 0.0140(12) 0.0054(14)
Cl4 0.0320(17) 0.048(2) 0.054(2) 0.0124(16) -0.0000(15) -0.0212(17)
Cl5 0.0219(13) 0.0271(15) 0.0333(16) -0.0037(12) 0.0040(11) -0.0022(12)
Cl6 0.0306(15) 0.0367(17) 0.0271(15) 0.0052(13) 0.0084(12) 0.0056(13)
Cl7 0.0176(13) 0.0371(17) 0.0394(17) 0.0004(12) 0.0105(12) 0.0037(14)
Cl8 0.0312(16) 0.0407(19) 0.047(2) 0.0055(14) 0.0046(14) -0.0182(16)
O1 0.019(4) 0.019(4) 0.034(5) 0.005(3) -0.002(3) 0.003(3)
O2 0.025(5) 0.048(6) 0.041(5) 0.007(4) 0.012(4) -0.004(5)
O3 0.023(4) 0.025(4) 0.028(4) 0.007(3) 0.004(3) 0.002(3)
O4 0.016(4) 0.035(5) 0.047(5) 0.006(4) 0.010(4) 0.001(4)
O5 0.061(9) 0.20(2) 0.073(10) -0.009(11) 0.012(8) -0.008(11)
N1 0.020(5) 0.019(5) 0.031(5) 0.006(4) 0.009(4) -0.003(4)
N2 0.031(6) 0.023(5) 0.033(6) -0.002(4) 0.011(5) -0.003(4)
N3 0.009(4) 0.037(6) 0.025(5) 0.001(4) 0.000(4) -0.006(4)
N4 0.024(5) 0.040(6) 0.028(6) 0.018(5) 0.004(4) 0.007(5)
C1 0.022(5) 0.018(5) 0.022(6) -0.008(5) 0.007(4) -0.006(4)
C2 0.023(6) 0.021(6) 0.029(6) -0.003(5) 0.008(5) -0.007(5)
C3 0.016(5) 0.018(5) 0.023(6) -0.005(4) 0.000(4) 0.001(4)
C4 0.018(5) 0.021(6) 0.027(6) 0.003(4) 0.010(5) 0.004(5)
C5 0.020(6) 0.031(7) 0.021(6) -0.001(5) -0.000(4) 0.015(5)
C6 0.023(6) 0.039(7) 0.019(6) -0.003(5) -0.003(5) -0.010(5)
C7 0.028(6) 0.018(6) 0.031(6) -0.000(5) 0.006(5) 0.003(5)
C8 0.021(6) 0.031(7) 0.052(8) -0.001(5) 0.015(6) 0.005(6)
C9 0.046(8) 0.030(7) 0.021(6) -0.020(6) 0.005(5) 0.006(5)
C10 0.052(9) 0.047(9) 0.030(7) 0.019(7) -0.008(6) -0.007(6)
C11 0.023(7) 0.052(10) 0.063(10) 0.006(6) -0.002(6) -0.028(8)
C12 0.026(7) 0.057(10) 0.056(9) 0.007(7) 0.018(6) 0.008(8)
C13 0.031(7) 0.037(8) 0.040(8) 0.018(6) -0.000(6) 0.005(6)
C14 0.042(9) 0.061(11) 0.061(11) 0.020(8) 0.016(8) 0.008(9)
C15 0.020(6) 0.025(6) 0.028(6) 0.004(5) -0.001(5) -0.007(5)
C16 0.019(5) 0.035(7) 0.021(6) 0.002(5) 0.011(4) -0.004(5)
C17 0.019(6) 0.030(7) 0.028(6) -0.013(5) 0.002(5) -0.008(5)
C18 0.018(5) 0.027(6) 0.028(6) 0.002(5) -0.005(5) -0.001(5)
C19 0.023(6) 0.019(6) 0.032(7) -0.001(5) -0.001(5) -0.005(5)
C20 0.038(8) 0.046(9) 0.049(9) 0.016(7) 0.020(7) 0.002(7)
C21 0.029(7) 0.052(9) 0.029(7) 0.019(6) -0.000(5) 0.013(6)
C22 0.009(5) 0.027(6) 0.033(6) -0.000(4) 0.001(4) 0.008(5)
C23 0.017(5) 0.022(6) 0.020(6) 0.010(4) 0.007(4) 0.002(4)
C24 0.012(5) 0.017(5) 0.032(6) 0.007(4) 0.008(4) 0.004(5)
C25 0.016(5) 0.021(6) 0.024(6) 0.003(4) 0.010(4) -0.003(5)
C26 0.032(6) 0.020(6) 0.029(6) -0.004(5) 0.011(5) 0.007(5)
C27 0.030(6) 0.030(7) 0.018(6) 0.005(5) 0.003(5) -0.002(5)
C28 0.024(6) 0.027(6) 0.033(7) -0.010(5) 0.005(5) -0.001(5)
C29 0.027(6) 0.023(6) 0.027(6) -0.006(5) 0.010(5) -0.011(5)
C30 0.029(7) 0.023(6) 0.067(10) 0.003(6) 0.018(7) 0.009(7)
C31 0.034(7) 0.053(9) 0.020(6) 0.002(7) -0.002(5) 0.000(6)
C32 0.020(6) 0.042(8) 0.036(7) 0.001(6) 0.000(5) -0.010(6)
C33 0.025(6) 0.023(6) 0.042(7) -0.004(5) 0.014(5) -0.001(5)
C34 0.023(6) 0.049(8) 0.031(7) 0.020(6) -0.006(5) 0.008(6)
C35 0.039(8) 0.032(8) 0.078(11) -0.012(7) 0.025(8) 0.001(8)
C36 0.037(7) 0.024(6) 0.010(5) 0.004(5) 0.006(5) -0.002(4)
C37 0.031(6) 0.035(7) 0.022(6) 0.005(6) 0.004(5) -0.001(5)
C38 0.016(5) 0.024(6) 0.026(6) 0.004(5) 0.009(4) 0.001(5)
C39 0.009(5) 0.024(6) 0.027(6) -0.001(4) -0.008(4) -0.003(5)
C40 0.012(5) 0.027(6) 0.010(5) -0.005(4) -0.006(4) 0.001(4)
C41 0.040(8) 0.033(7) 0.044(8) 0.016(6) 0.015(6) 0.005(6)
C42 0.035(7) 0.018(6) 0.041(8) 0.000(5) 0.002(6) -0.001(5)
C43 0.054(12) 0.14(2) 0.081(15) -0.045(14) -0.022(11) 0.065(15)
C44 0.101(19) 0.047(12) 0.14(2) 0.000(12) -0.059(17) -0.011(13)
C45 0.101(16) 0.044(10) 0.063(12) 0.021(11) 0.013(11) 0.017(9)
C46 0.075(13) 0.067(12) 0.054(11) 0.003(10) 0.008(9) -0.021(9)

loop_
_atom_type_symbol
_atom_type_description
_atom_type_scat_dispersion_real
_atom_type_scat_dispersion_imag
_atom_type_scat_source
C C 0.0033 0.0016
;
International Tables for Crystallography
(Vol. C, Tables 4.2.6.8 and 6.1.1.4)
;
H H 0.0000 0.0000
;
International Tables for Crystallography
(Vol. C, Table 6.1.1.4)
;
Cl Cl 0.1484 0.1585
;
International Tables for Crystallography
(Vol. C, Tables 4.2.6.8 and 6.1.1.4)
;
Ta Ta -0.7052 6.5227
;
International Tables for Crystallography
(Vol. C, Tables 4.2.6.8 and 6.1.1.4)
;
N N 0.0061 0.0033
;
International Tables for Crystallography
(Vol. C, Tables 4.2.6.8 and 6.1.1.4)
;
O O 0.0106 0.0060
;
International Tables for Crystallography
(Vol. C, Tables 4.2.6.8 and 6.1.1.4)
;

loop_
_geom_angle_atom_site_label_1
_geom_angle_atom_site_label_2
_geom_angle_atom_site_label_3
_geom_angle
_geom_angle_publ_flag
Ta2 Ta1 Cl1 121.76(7) yes
Ta2 Ta1 Cl2 114.94(8) yes
Ta2 Ta1 O1 46.9(2) yes
Ta2 Ta1 N1 137.7(2) yes
Ta2 Ta1 C1 56.3(3) yes
Ta2 Ta1 C4 54.7(3) yes
Cl1 Ta1 Cl2 100.28(11) yes
Cl1 Ta1 O1 91.4(2) yes
Cl1 Ta1 N1 85.6(2) yes
Cl1 Ta1 C1 93.4(3) yes
Cl1 Ta1 C4 165.9(3) yes
Cl2 Ta1 O1 89.9(3) yes
Cl2 Ta1 N1 87.3(3) yes
Cl2 Ta1 C1 166.4(3) yes
Cl2 Ta1 C4 93.0(3) yes
O1 Ta1 N1 175.4(3) yes
O1 Ta1 C1 89.6(4) yes
O1 Ta1 C4 93.2(4) yes
N1 Ta1 C1 93.9(4) yes
N1 Ta1 C4 90.6(4) yes
C1 Ta1 C4 73.4(4) yes
Ta1 Ta2 Cl3 105.73(8) yes
Ta1 Ta2 Cl4 154.75(9) yes
Ta1 Ta2 O1 44.3(2) yes
Ta1 Ta2 O2 105.9(3) yes
Ta1 Ta2 C1 47.0(3) yes
Ta1 Ta2 C2 71.3(3) yes
Ta1 Ta2 C3 72.0(3) yes
Ta1 Ta2 C4 47.8(3) yes
Cl3 Ta2 Cl4 86.27(12) yes
Cl3 Ta2 O1 81.2(2) yes
Cl3 Ta2 O2 116.8(3) yes
Cl3 Ta2 C1 86.2(3) yes
Cl3 Ta2 C2 101.9(3) yes
Cl3 Ta2 C3 136.1(3) yes
Cl3 Ta2 C4 149.3(3) yes
Cl4 Ta2 O1 160.8(2) yes
Cl4 Ta2 O2 87.4(3) yes
Cl4 Ta2 C1 113.9(3) yes
Cl4 Ta2 C2 84.7(3) yes
Cl4 Ta2 C3 83.9(3) yes
Cl4 Ta2 C4 112.8(3) yes
O1 Ta2 O2 85.3(3) yes
O1 Ta2 C1 79.9(3) yes
O1 Ta2 C2 112.1(3) yes
O1 Ta2 C3 115.2(3) yes
O1 Ta2 C4 84.9(3) yes
O2 Ta2 C1 150.4(4) yes
O2 Ta2 C2 139.8(4) yes
O2 Ta2 C3 105.4(4) yes
O2 Ta2 C4 88.9(4) yes
C1 Ta2 C2 34.1(4) yes
C1 Ta2 C3 59.7(4) yes
C1 Ta2 C4 64.5(4) yes
C2 Ta2 C3 34.6(4) yes
C2 Ta2 C4 58.7(4) yes
C3 Ta2 C4 33.8(4) yes
Ta4 Ta3 Cl5 121.69(8) yes
Ta4 Ta3 Cl6 115.39(8) yes
Ta4 Ta3 O3 47.0(2) yes
Ta4 Ta3 N3 137.4(2) yes
Ta4 Ta3 C22 55.5(3) yes
Ta4 Ta3 C25 55.7(3) yes
Cl5 Ta3 Cl6 100.85(10) yes
Cl5 Ta3 O3 93.4(2) yes
Cl5 Ta3 N3 85.0(2) yes
Cl5 Ta3 C22 92.9(3) yes
Cl5 Ta3 C25 164.0(3) yes
Cl6 Ta3 O3 88.6(2) yes
Cl6 Ta3 N3 87.3(3) yes
Cl6 Ta3 C22 166.2(3) yes
Cl6 Ta3 C25 93.7(3) yes
O3 Ta3 N3 175.3(3) yes
O3 Ta3 C22 90.3(4) yes
O3 Ta3 C25 93.6(4) yes
N3 Ta3 C22 94.3(4) yes
N3 Ta3 C25 89.1(4) yes
C22 Ta3 C25 72.6(4) yes
Ta3 Ta4 Cl7 105.58(8) yes
Ta3 Ta4 Cl8 153.66(8) yes
Ta3 Ta4 O3 44.0(2) yes
Ta3 Ta4 O4 106.6(3) yes
Ta3 Ta4 C22 47.9(3) yes
Ta3 Ta4 C23 71.2(3) yes
Ta3 Ta4 C24 71.9(3) yes
Ta3 Ta4 C25 46.7(2) yes
Cl7 Ta4 Cl8 84.86(11) yes
Cl7 Ta4 O3 80.3(2) yes
Cl7 Ta4 O4 115.8(3) yes
Cl7 Ta4 C22 88.6(3) yes
Cl7 Ta4 C23 105.4(3) yes
Cl7 Ta4 C24 139.5(3) yes
Cl7 Ta4 C25 149.5(3) yes
Cl8 Ta4 O3 161.1(2) yes
Cl8 Ta4 O4 89.5(3) yes
Cl8 Ta4 C22 109.8(3) yes
Cl8 Ta4 C23 82.8(3) yes
Cl8 Ta4 C24 84.4(3) yes
Cl8 Ta4 C25 115.3(3) yes
O3 Ta4 O4 86.6(3) yes
O3 Ta4 C22 81.5(3) yes
O3 Ta4 C23 112.2(3) yes
O3 Ta4 C24 114.4(3) yes
O3 Ta4 C25 83.1(3) yes
O4 Ta4 C22 150.6(4) yes
O4 Ta4 C23 137.2(3) yes
O4 Ta4 C24 103.1(3) yes
O4 Ta4 C25 88.3(4) yes
C22 Ta4 C23 33.2(3) yes
C22 Ta4 C24 59.0(3) yes
C22 Ta4 C25 63.7(4) yes
C23 Ta4 C24 34.4(4) yes
C23 Ta4 C25 58.4(4) yes
C24 Ta4 C25 34.2(4) yes
Ta1 O1 Ta2 88.9(3) yes
Ta1 O1 C13 139.6(8) yes
Ta2 O1 C13 131.1(7) yes
Ta2 O2 C14 154.0(9) yes
Ta3 O3 Ta4 89.1(3) yes
Ta3 O3 C34 138.7(7) yes
Ta4 O3 C34 131.7(7) yes
Ta4 O4 C35 157.8(8) yes
C43 O5 C46 111.5(16) yes
Ta1 N1 C15 121.9(7) yes
Ta1 N1 C19 121.5(8) yes
C15 N1 C19 116.6(10) yes
C17 N2 C20 120.5(10) yes
C17 N2 C21 120.0(10) yes
C20 N2 C21 119.5(10) yes
Ta3 N3 C36 122.8(7) yes
Ta3 N3 C40 122.6(7) yes
C36 N3 C40 114.6(9) yes
C38 N4 C41 120.4(10) yes
C38 N4 C42 121.5(10) yes
C41 N4 C42 118.1(10) yes
Ta1 C1 Ta2 76.8(3) yes
Ta1 C1 C2 118.8(8) yes
Ta1 C1 C5 122.2(7) yes
Ta2 C1 C2 72.4(6) yes
Ta2 C1 C5 122.3(7) yes
C2 C1 C5 119.0(10) yes
Ta2 C2 C1 73.4(6) yes
Ta2 C2 C3 72.1(6) yes
Ta2 C2 C6 124.4(8) yes
C1 C2 C3 114.7(10) yes
C1 C2 C6 124.6(10) yes
C3 C2 C6 120.7(10) yes
Ta2 C3 C2 73.2(6) yes
Ta2 C3 C4 72.2(6) yes
Ta2 C3 C7 124.3(7) yes
C2 C3 C4 112.7(9) yes
C2 C3 C7 123.2(10) yes
C4 C3 C7 124.1(10) yes
Ta1 C4 Ta2 77.4(3) yes
Ta1 C4 C3 120.4(8) yes
Ta1 C4 C8 119.5(8) yes
Ta2 C4 C3 74.0(6) yes
Ta2 C4 C8 122.4(8) yes
C3 C4 C8 120.1(10) yes
C1 C5 C9 112.6(10) yes
C2 C6 C10 114.9(10) yes
C3 C7 C11 114.0(10) yes
C4 C8 C12 111.2(11) yes
N1 C15 C16 123.3(10) yes
C15 C16 C17 120.1(11) yes
N2 C17 C16 121.9(11) yes
N2 C17 C18 121.5(10) yes
C16 C17 C18 116.6(10) yes
C17 C18 C19 119.8(10) yes
N1 C19 C18 123.6(11) yes
Ta3 C22 Ta4 76.6(4) yes
Ta3 C22 C23 119.8(8) yes
Ta3 C22 C26 120.1(7) yes
Ta4 C22 C23 75.4(7) yes
Ta4 C22 C26 119.4(7) yes
C23 C22 C26 120.2(10) yes
Ta4 C23 C22 71.4(6) yes
Ta4 C23 C24 71.3(6) yes
Ta4 C23 C27 128.0(8) yes
C22 C23 C24 114.0(10) yes
C22 C23 C27 124.7(10) yes
C24 C23 C27 121.3(9) yes
Ta4 C24 C23 74.2(6) yes
Ta4 C24 C25 72.4(6) yes
Ta4 C24 C28 119.5(7) yes
C23 C24 C25 111.8(9) yes
C23 C24 C28 122.2(10) yes
C25 C24 C28 126.0(10) yes
Ta3 C25 Ta4 77.6(3) yes
Ta3 C25 C24 121.6(8) yes
Ta3 C25 C29 121.8(7) yes
Ta4 C25 C24 73.4(6) yes
Ta4 C25 C29 121.2(7) yes
C24 C25 C29 116.6(9) yes
C22 C26 C30 111.4(10) yes
C23 C27 C31 109.8(10) yes
C24 C28 C32 114.4(10) yes
C25 C29 C33 108.0(9) yes
N3 C36 C37 123.4(10) yes
C36 C37 C38 121.6(11) yes
N4 C38 C37 122.8(11) yes
N4 C38 C39 122.5(10) yes
C37 C38 C39 114.7(10) yes
C38 C39 C40 120.3(10) yes
N3 C40 C39 125.4(10) yes
O5 C43 C44 107.8(17) yes
C43 C44 C45 103.9(18) yes
C44 C45 C46 103.1(18) yes
O5 C46 C45 109.4(16) yes
C1 C5 H5A 109.090 no
C1 C5 H5B 109.074 no
C9 C5 H5A 109.087 no
C9 C5 H5B 109.064 no
H5A C5 H5B 107.831 no
C2 C6 H6A 108.529 no
C2 C6 H6B 108.524 no
C10 C6 H6A 108.545 no
C10 C6 H6B 108.538 no
H6A C6 H6B 107.533 no
C3 C7 H7A 108.744 no
C3 C7 H7B 108.764 no
C11 C7 H7A 108.753 no
C11 C7 H7B 108.753 no
H7A C7 H7B 107.648 no
C4 C8 H8A 109.400 no
C4 C8 H8B 109.397 no
C12 C8 H8A 109.384 no
C12 C8 H8B 109.399 no
H8A C8 H8B 108.015 no
C5 C9 H9A 109.471 no
C5 C9 H9B 109.459 no
C5 C9 H9C 109.482 no
H9A C9 H9B 109.462 no
H9A C9 H9C 109.480 no
H9B C9 H9C 109.473 no
C6 C10 H10A 109.472 no
C6 C10 H10B 109.469 no
C6 C10 H10C 109.458 no
H10A C10 H10B 109.481 no
H10A C10 H10C 109.483 no
H10B C10 H10C 109.464 no
C7 C11 H11A 109.470 no
C7 C11 H11B 109.479 no
C7 C11 H11C 109.479 no
H11A C11 H11B 109.462 no
H11A C11 H11C 109.476 no
H11B C11 H11C 109.463 no
C8 C12 H12A 109.463 no
C8 C12 H12B 109.470 no
C8 C12 H12C 109.466 no
H12A C12 H12B 109.484 no
H12A C12 H12C 109.474 no
H12B C12 H12C 109.471 no
O1 C13 H13A 109.477 no
O1 C13 H13B 109.469 no
O1 C13 H13C 109.469 no
H13A C13 H13B 109.465 no
H13A C13 H13C 109.477 no
H13B C13 H13C 109.470 no
O2 C14 H14A 109.480 no
O2 C14 H14B 109.466 no
O2 C14 H14C 109.472 no
H14A C14 H14B 109.467 no
H14A C14 H14C 109.480 no
H14B C14 H14C 109.463 no
N1 C15 H15 118.360 no
C16 C15 H15 118.363 no
C15 C16 H16 119.949 no
C17 C16 H16 119.950 no
C17 C18 H18 120.119 no
C19 C18 H18 120.127 no
N1 C19 H19 118.206 no
C18 C19 H19 118.196 no
N2 C20 H20A 109.487 no
N2 C20 H20B 109.471 no
N2 C20 H20C 109.466 no
H20A C20 H20B 109.473 no
H20A C20 H20C 109.468 no
H20B C20 H20C 109.461 no
N2 C21 H21A 109.478 no
N2 C21 H21B 109.470 no
N2 C21 H21C 109.478 no
H21A C21 H21B 109.470 no
H21A C21 H21C 109.459 no
H21B C21 H21C 109.472 no
C22 C26 H26A 109.340 no
C22 C26 H26B 109.346 no
C30 C26 H26A 109.341 no
C30 C26 H26B 109.342 no
H26A C26 H26B 107.991 no
C23 C27 H27A 109.711 no
C23 C27 H27B 109.715 no
C31 C27 H27A 109.695 no
C31 C27 H27B 109.701 no
H27A C27 H27B 108.184 no
C24 C28 H28A 108.680 no
C24 C28 H28B 108.661 no
C32 C28 H28A 108.674 no
C32 C28 H28B 108.658 no
H28A C28 H28B 107.601 no
C25 C29 H29A 110.113 no
C25 C29 H29B 110.101 no
C33 C29 H29A 110.101 no
C33 C29 H29B 110.103 no
H29A C29 H29B 108.418 no
C26 C30 H30A 109.473 no
C26 C30 H30B 109.469 no
C26 C30 H30C 109.472 no
H30A C30 H30B 109.473 no
H30A C30 H30C 109.466 no
H30B C30 H30C 109.475 no
C27 C31 H31A 109.471 no
C27 C31 H31B 109.463 no
C27 C31 H31C 109.469 no
H31A C31 H31B 109.489 no
H31A C31 H31C 109.465 no
H31B C31 H31C 109.469 no
C28 C32 H32A 109.479 no
C28 C32 H32B 109.462 no
C28 C32 H32C 109.473 no
H32A C32 H32B 109.460 no
H32A C32 H32C 109.479 no
H32B C32 H32C 109.474 no
C29 C33 H33A 109.474 no
C29 C33 H33B 109.470 no
C29 C33 H33C 109.472 no
H33A C33 H33B 109.476 no
H33A C33 H33C 109.470 no
H33B C33 H33C 109.466 no
O3 C34 H34A 109.463 no
O3 C34 H34B 109.471 no
O3 C34 H34C 109.468 no
H34A C34 H34B 109.471 no
H34A C34 H34C 109.472 no
H34B C34 H34C 109.482 no
O4 C35 H35A 109.467 no
O4 C35 H35B 109.474 no
O4 C35 H35C 109.475 no
H35A C35 H35B 109.461 no
H35A C35 H35C 109.468 no
H35B C35 H35C 109.482 no
N3 C36 H36 118.302 no
C37 C36 H36 118.302 no
C36 C37 H37 119.211 no
C38 C37 H37 119.210 no
C38 C39 H39 119.855 no
C40 C39 H39 119.861 no
N3 C40 H40 117.300 no
C39 C40 H40 117.287 no
N4 C41 H41A 109.468 no
N4 C41 H41B 109.468 no
N4 C41 H41C 109.464 no
H41A C41 H41B 109.479 no
H41A C41 H41C 109.466 no
H41B C41 H41C 109.482 no
N4 C42 H42A 109.481 no
N4 C42 H42B 109.477 no
N4 C42 H42C 109.483 no
H42A C42 H42B 109.464 no
H42A C42 H42C 109.469 no
H42B C42 H42C 109.453 no
O5 C43 H43A 110.148 no
O5 C43 H43B 110.148 no
C44 C43 H43A 110.126 no
C44 C43 H43B 110.137 no
H43A C43 H43B 108.453 no
C43 C44 H44A 110.977 no
C43 C44 H44B 110.979 no
C45 C44 H44A 110.969 no
C45 C44 H44B 110.981 no
H44A C44 H44B 108.990 no
C44 C45 H45A 111.133 no
C44 C45 H45B 111.132 no
C46 C45 H45A 111.145 no
C46 C45 H45B 111.150 no
H45A C45 H45B 109.087 no
O5 C46 H46A 109.792 no
O5 C46 H46B 109.795 no
C45 C46 H46A 109.796 no
C45 C46 H46B 109.796 no
H46A C46 H46B 108.243 no

loop_
_geom_bond_atom_site_label_1
_geom_bond_atom_site_label_2
_geom_bond_distance
_geom_bond_publ_flag
Ta1 Ta2 2.8537(8) yes
Ta1 Cl1 2.409(3) yes
Ta1 Cl2 2.406(3) yes
Ta1 O1 1.992(8) yes
Ta1 N1 2.229(9) yes
Ta1 C1 2.143(11) yes
Ta1 C4 2.167(10) yes
Ta2 Cl3 2.368(3) yes
Ta2 Cl4 2.381(4) yes
Ta2 O1 2.083(8) yes
Ta2 O2 1.881(10) yes
Ta2 C1 2.439(11) yes
Ta2 C2 2.425(11) yes
Ta2 C3 2.410(10) yes
Ta2 C4 2.387(11) yes
Ta3 Ta4 2.8548(8) yes
Ta3 Cl5 2.412(3) yes
Ta3 Cl6 2.411(3) yes
Ta3 O3 1.982(8) yes
Ta3 N3 2.215(9) yes
Ta3 C22 2.176(12) yes
Ta3 C25 2.127(10) yes
Ta4 Cl7 2.376(3) yes
Ta4 Cl8 2.395(4) yes
Ta4 O3 2.087(8) yes
Ta4 O4 1.877(9) yes
Ta4 C22 2.417(12) yes
Ta4 C23 2.468(10) yes
Ta4 C24 2.430(10) yes
Ta4 C25 2.416(11) yes
O1 C13 1.419(14) yes
O2 C14 1.296(19) yes
O3 C34 1.444(14) yes
O4 C35 1.396(17) yes
O5 C43 1.37(2) yes
O5 C46 1.37(3) yes
N1 C15 1.355(15) yes
N1 C19 1.355(14) yes
N2 C17 1.356(15) yes
N2 C20 1.458(18) yes
N2 C21 1.490(15) yes
N3 C36 1.365(15) yes
N3 C40 1.360(13) yes
N4 C38 1.355(15) yes
N4 C41 1.444(17) yes
N4 C42 1.446(15) yes
C1 C2 1.428(15) yes
C1 C5 1.523(16) yes
C2 C3 1.440(16) yes
C2 C6 1.525(16) yes
C3 C4 1.396(15) yes
C3 C7 1.510(15) yes
C4 C8 1.516(18) yes
C5 C9 1.539(17) yes
C6 C10 1.523(19) yes
C7 C11 1.542(17) yes
C8 C12 1.532(19) yes
C15 C16 1.389(16) yes
C16 C17 1.385(15) yes
C17 C18 1.425(17) yes
C18 C19 1.369(16) yes
C22 C23 1.395(15) yes
C22 C26 1.570(17) yes
C23 C24 1.450(16) yes
C23 C27 1.507(15) yes
C24 C25 1.426(16) yes
C24 C28 1.516(15) yes
C25 C29 1.563(16) yes
C26 C30 1.523(17) yes
C27 C31 1.545(18) yes
C28 C32 1.519(16) yes
C29 C33 1.555(17) yes
C36 C37 1.350(17) yes
C37 C38 1.413(15) yes
C38 C39 1.406(16) yes
C39 C40 1.344(15) yes
C43 C44 1.53(4) yes
C44 C45 1.50(3) yes
C45 C46 1.50(3) yes
C5 H5A 0.990 no
C5 H5B 0.990 no
C6 H6A 0.990 no
C6 H6B 0.990 no
C7 H7A 0.990 no
C7 H7B 0.990 no
C8 H8A 0.990 no
C8 H8B 0.990 no
C9 H9A 0.980 no
C9 H9B 0.980 no
C9 H9C 0.980 no
C10 H10A 0.980 no
C10 H10B 0.980 no
C10 H10C 0.980 no
C11 H11A 0.980 no
C11 H11B 0.980 no
C11 H11C 0.980 no
C12 H12A 0.980 no
C12 H12B 0.980 no
C12 H12C 0.980 no
C13 H13A 0.980 no
C13 H13B 0.980 no
C13 H13C 0.980 no
C14 H14A 0.980 no
C14 H14B 0.980 no
C14 H14C 0.980 no
C15 H15 0.950 no
C16 H16 0.950 no
C18 H18 0.950 no
C19 H19 0.950 no
C20 H20A 0.980 no
C20 H20B 0.980 no
C20 H20C 0.980 no
C21 H21A 0.980 no
C21 H21B 0.980 no
C21 H21C 0.980 no
C26 H26A 0.990 no
C26 H26B 0.990 no
C27 H27A 0.990 no
C27 H27B 0.990 no
C28 H28A 0.990 no
C28 H28B 0.990 no
C29 H29A 0.990 no
C29 H29B 0.990 no
C30 H30A 0.980 no
C30 H30B 0.980 no
C30 H30C 0.980 no
C31 H31A 0.980 no
C31 H31B 0.980 no
C31 H31C 0.980 no
C32 H32A 0.980 no
C32 H32B 0.980 no
C32 H32C 0.980 no
C33 H33A 0.980 no
C33 H33B 0.980 no
C33 H33C 0.980 no
C34 H34A 0.980 no
C34 H34B 0.980 no
C34 H34C 0.980 no
C35 H35A 0.980 no
C35 H35B 0.980 no
C35 H35C 0.980 no
C36 H36 0.950 no
C37 H37 0.950 no
C39 H39 0.950 no
C40 H40 0.950 no
C41 H41A 0.980 no
C41 H41B 0.980 no
C41 H41C 0.980 no
C42 H42A 0.980 no
C42 H42B 0.980 no
C42 H42C 0.980 no
C43 H43A 0.990 no
C43 H43B 0.990 no
C44 H44A 0.990 no
C44 H44B 0.990 no
C45 H45A 0.990 no
C45 H45B 0.990 no
C46 H46A 0.990 no
C46 H46B 0.990 no

loop_
_geom_contact_atom_site_label_1
_geom_contact_atom_site_label_2
_geom_contact_distance
_geom_contact_publ_flag
_geom_contact_site_symmetry_2
Cl1 C5 3.296(12) no .
Cl1 C9 3.488(12) no .
Cl1 C15 3.481(12) no .
Cl2 C8 3.228(13) no .
Cl2 C12 3.593(13) no .
Cl2 C15 3.282(12) no .
Cl3 C5 3.280(12) no .
Cl3 C13 3.382(14) no .
Cl4 C6 3.371(13) no .
Cl4 C7 3.330(12) no .
Cl4 C14 3.589(18) no .
Cl5 C26 3.277(12) no .
Cl5 C36 3.494(13) no .
Cl6 C29 3.290(11) no .
Cl6 C33 3.498(12) no .
Cl6 C34 3.537(13) no .
Cl6 C36 3.285(12) no .
Cl7 C26 3.292(12) no .
Cl7 C34 3.357(13) no .
Cl8 C27 3.394(13) no .
Cl8 C28 3.290(12) no .
O2 C8 3.223(16) no .
O2 C13 3.242(15) no .
O4 C29 3.219(14) no .
O4 C34 3.312(15) no .
N1 C17 2.829(15) no .
N3 C33 3.496(15) no .
N3 C38 2.843(15) no .
C1 C10 3.381(17) no .
C1 C19 3.300(16) no .
C2 C9 3.441(17) no .
C2 C11 3.370(17) no .
C3 C10 3.541(18) no .
C3 C12 3.353(19) no .
C4 C11 3.510(17) no .
C4 C19 3.401(16) no .
C5 C6 3.035(16) no .
C5 C10 3.504(17) no .
C6 C7 3.045(17) no .
C6 C11 3.515(18) no .
C7 C8 3.002(18) no .
C8 C14 3.40(2) no .
C9 C10 3.564(18) no .
C15 C18 2.720(16) no .
C16 C19 2.725(17) no .
C16 C20 2.831(19) no .
C18 C21 2.846(18) no .
C22 C31 3.488(16) no .
C22 C40 3.323(15) no .
C23 C30 3.335(17) no .
C24 C31 3.227(17) no .
C24 C33 3.419(18) no .
C25 C32 3.346(15) no .
C25 C40 3.362(16) no .
C26 C27 3.051(16) no .
C27 C28 3.046(17) no .
C27 C30 3.501(17) no .
C28 C29 3.023(17) no .
C28 C31 3.436(19) no .
C29 C32 3.354(16) no .
C29 C35 3.443(19) no .
C32 C33 3.535(18) no .
C36 C39 2.711(15) no .
C37 C40 2.677(16) no .
C37 C41 2.852(19) no .
C39 C42 2.867(16) no .
Cl1 C36 3.589(11) no 1_545
Cl3 C39 3.418(10) no 2_645
Cl7 C18 3.384(11) no 2_755
O5 C28 3.52(2) no .
O5 C39 3.57(2) no 1_545
O5 C42 3.45(2) no 1_545
C14 C16 3.57(2) no 1_565
C16 C14 3.57(2) no 1_545
C18 Cl7 3.384(11) no 2_745
C28 O5 3.52(2) no .
C35 C37 3.57(2) no 1_545
C35 C38 3.562(19) no 1_545
C36 Cl1 3.589(11) no 1_565
C37 C35 3.57(2) no 1_565
C38 C35 3.562(19) no 1_565
C39 Cl3 3.418(10) no 2_655
C39 O5 3.57(2) no 1_565
C42 O5 3.45(2) no 1_565
Ta1 H5A 3.2304 no .
Ta1 H8B 3.1669 no .
Ta1 H9B 3.5371 no .
Ta1 H12C 3.4985 no .
Ta1 H13B 3.4600 no .
Ta1 H13C 3.4599 no .
Ta1 H15 3.1651 no .
Ta1 H19 3.1546 no .
Ta2 H5A 3.5900 no .
Ta2 H6B 3.5632 no .
Ta2 H7A 3.5455 no .
Ta2 H8A 3.5769 no .
Ta2 H8B 3.5667 no .
Ta2 H13A 3.1893 no .
Ta2 H14B 3.4280 no .
Ta2 H14C 3.4280 no .
Ta3 H26A 3.1925 no .
Ta3 H29B 3.2779 no .
Ta3 H33B 3.3865 no .
Ta3 H34B 3.4616 no .
Ta3 H34C 3.4615 no .
Ta3 H36 3.1857 no .
Ta3 H40 3.1591 no .
Ta4 H26B 3.5291 no .
Ta4 H28A 3.3924 no .
Ta4 H29B 3.5768 no .
Ta4 H34A 3.2286 no .
Ta4 H35B 3.5602 no .
Ta4 H35C 3.5602 no .
Cl1 H5A 2.8156 no .
Cl1 H9B 2.8312 no .
Cl1 H13C 3.2872 no .
Cl1 H15 3.2140 no .
Cl2 H8B 2.6157 no .
Cl2 H12C 3.0467 no .
Cl2 H13B 3.1659 no .
Cl2 H15 2.8099 no .
Cl3 H5A 2.9350 no .
Cl3 H5B 3.1097 no .
Cl3 H13A 3.0361 no .
Cl4 H6A 2.9919 no .
Cl4 H6B 3.2941 no .
Cl4 H7A 2.7313 no .
Cl4 H7B 3.5574 no .
Cl4 H14B 3.2227 no .
Cl5 H26A 2.6831 no .
Cl5 H30C 3.0900 no .
Cl5 H34B 3.3738 no .
Cl5 H36 3.2813 no .
Cl6 H29B 2.7855 no .
Cl6 H33B 2.8550 no .
Cl6 H34C 3.0895 no .
Cl6 H36 2.7905 no .
Cl7 H26A 3.0637 no .
Cl7 H26B 2.9879 no .
Cl7 H34A 3.0111 no .
Cl7 H34B 3.5811 no .
Cl8 H27A 2.8059 no .
Cl8 H28A 3.1272 no .
Cl8 H28B 2.9513 no .
Cl8 H35C 3.4752 no .
O1 H5A 3.3674 no .
O1 H8B 3.5552 no .
O2 H8A 3.0935 no .
O2 H8B 2.9989 no .
O2 H13A 3.0490 no .
O2 H13B 3.3647 no .
O3 H26A 3.3928 no .
O3 H29B 3.5813 no .
O4 H28A 3.3836 no .
O4 H29A 3.1893 no .
O4 H29B 2.9312 no .
O4 H34A 3.1191 no .
O4 H34C 3.4509 no .
O5 H44A 2.9066 no .
O5 H44B 3.0930 no .
O5 H45A 2.8800 no .
O5 H45B 3.1043 no .
N1 H9B 3.2546 no .
N1 H12C 2.9109 no .
N1 H16 3.2589 no .
N1 H18 3.2470 no .
N2 H16 2.5969 no .
N2 H18 2.6310 no .
N3 H30C 3.4395 no .
N3 H33B 2.8192 no .
N3 H33C 3.5251 no .
N3 H37 3.2340 no .
N3 H39 3.2438 no .
N4 H37 2.6288 no .
N4 H39 2.6260 no .
C1 H6A 3.3730 no .
C1 H6B 2.7784 no .
C1 H9A 3.3817 no .
C1 H9B 2.7455 no .
C1 H9C 2.7454 no .
C1 H10B 3.1588 no .
C1 H19 2.7396 no .
C2 H5A 3.2774 no .
C2 H5B 2.6017 no .
C2 H7A 2.7397 no .
C2 H7B 3.3599 no .
C2 H9C 3.2575 no .
C2 H10A 3.3962 no .
C2 H10B 2.7752 no .
C2 H10C 2.7751 no .
C2 H11B 3.1434 no .
C2 H19 2.8122 no .
C3 H6A 2.6192 no .
C3 H6B 3.2766 no .
C3 H8A 2.6163 no .
C3 H8B 3.2733 no .
C3 H10C 3.3942 no .
C3 H11A 3.3873 no .
C3 H11B 2.7658 no .
C3 H11C 2.7657 no .
C3 H12B 3.1474 no .
C3 H19 2.9994 no .
C4 H7A 3.2703 no .
C4 H7B 2.6533 no .
C4 H11C 3.3611 no .
C4 H12A 3.3552 no .
C4 H12B 2.7091 no .
C4 H12C 2.7091 no .
C4 H14C 3.3630 no .
C4 H19 3.0433 no .
C5 H6B 2.7851 no .
C5 H10B 2.9702 no .
C5 H19 3.5922 no .
C6 H5B 2.6098 no .
C6 H7A 2.7758 no .
C6 H9C 3.3292 no .
C6 H11B 2.9789 no .
C7 H6A 2.5871 no .
C7 H8A 2.6232 no .
C7 H10C 3.5367 no .
C7 H12B 3.1723 no .
C8 H7B 2.5824 no .
C8 H11C 3.4611 no .
C8 H14C 2.7064 no .
C9 H10B 2.7179 no .
C9 H19 3.3325 no .
C10 H5B 3.1569 no .
C10 H9C 2.8156 no .
C10 H11B 2.8935 no .
C10 H19 3.4602 no .
C11 H6A 3.0968 no .
C11 H8A 3.5557 no .
C11 H10C 3.0537 no .
C11 H12B 3.0371 no .
C12 H7B 3.2856 no .
C12 H11C 3.1254 no .
C14 H8A 2.9929 no .
C14 H8B 3.1134 no .
C15 H12C 3.3021 no .
C15 H19 3.1635 no .
C16 H18 3.2558 no .
C16 H20B 2.7606 no .
C16 H20C 2.8055 no .
C17 H15 3.2498 no .
C17 H19 3.2684 no .
C17 H20A 3.2396 no .
C17 H20B 2.6936 no .
C17 H20C 2.6936 no .
C17 H21A 3.2598 no .
C17 H21B 2.7148 no .
C17 H21C 2.7150 no .
C18 H16 3.2608 no .
C18 H21B 2.7834 no .
C18 H21C 2.7980 no .
C19 H9B 3.2263 no .
C19 H9C 3.4183 no .
C19 H12B 3.5948 no .
C19 H12C 3.2613 no .
C19 H15 3.1640 no .
C20 H16 2.4998 no .
C20 H21A 2.5587 no .
C20 H21B 3.1653 no .
C20 H21C 3.1794 no .
C21 H18 2.5106 no .
C21 H20A 2.5468 no .
C21 H20B 3.1819 no .
C21 H20C 3.1676 no .
C22 H27A 3.2670 no .
C22 H27B 2.6633 no .
C22 H30A 3.4004 no .
C22 H30B 2.7407 no .
C22 H30C 2.7406 no .
C22 H31C 3.3313 no .
C22 H40 2.7542 no .
C23 H26A 3.3343 no .
C23 H26B 2.6970 no .
C23 H28A 3.2624 no .
C23 H28B 2.6325 no .
C23 H30B 3.1043 no .
C23 H31A 3.3407 no .
C23 H31B 2.6887 no .
C23 H31C 2.6890 no .
C23 H32C 3.4912 no .
C23 H40 2.7902 no .
C24 H27A 2.7459 no .
C24 H27B 3.3714 no .
C24 H29A 2.5935 no .
C24 H29B 3.2793 no .
C24 H31B 2.9487 no .
C24 H31C 3.5376 no .
C24 H32A 3.3796 no .
C24 H32B 2.7555 no .
C24 H32C 2.7554 no .
C24 H33C 3.2208 no .
C24 H40 2.9892 no .
C25 H28A 2.8134 no .
C25 H28B 3.3825 no .
C25 H32B 3.1157 no .
C25 H33A 3.3766 no .
C25 H33B 2.6983 no .
C25 H33C 2.6983 no .
C25 H35B 3.5006 no .
C25 H40 3.0056 no .
C26 H27B 2.5941 no .
C27 H26B 2.7766 no .
C27 H28B 2.5818 no .
C27 H30B 2.9551 no .
C27 H40 3.5812 no .
C28 H27A 2.7826 no .
C28 H29A 2.5543 no .
C28 H31B 2.8608 no .
C28 H33C 3.4520 no .
C29 H28A 2.8476 no .
C29 H32B 2.7602 no .
C29 H35B 2.7719 no .
C30 H27B 3.0149 no .
C30 H31C 3.2061 no .
C30 H40 3.4387 no .
C31 H28B 3.0362 no .
C31 H30B 3.0007 no .
C31 H32C 3.0468 no .
C31 H40 3.2461 no .
C32 H29A 2.8750 no .
C32 H31B 2.8321 no .
C32 H33C 2.8684 no .
C33 H32B 2.6866 no .
C35 H28A 3.5200 no .
C35 H29A 3.1390 no .
C35 H29B 3.0433 no .
C36 H33B 3.1544 no .
C36 H40 3.1527 no .
C37 H39 3.2462 no .
C37 H41B 2.8240 no .
C37 H41C 2.7715 no .
C38 H36 3.2580 no .
C38 H40 3.2299 no .
C38 H41A 3.2267 no .
C38 H41B 2.6778 no .
C38 H41C 2.6778 no .
C38 H42A 3.2366 no .
C38 H42B 2.6969 no .
C38 H42C 2.6969 no .
C39 H37 3.2415 no .
C39 H42B 2.8426 no .
C39 H42C 2.7968 no .
C40 H30C 3.2637 no .
C40 H31C 3.5538 no .
C40 H33B 3.2995 no .
C40 H33C 3.3995 no .
C40 H36 3.1573 no .
C41 H37 2.5304 no .
C41 H42A 2.4784 no .
C41 H42B 3.1237 no .
C41 H42C 3.0960 no .
C42 H39 2.5529 no .
C42 H41A 2.4776 no .
C42 H41B 3.0958 no .
C42 H41C 3.1234 no .
C43 H45A 2.9064 no .
C43 H45B 3.1729 no .
C43 H46A 2.8668 no .
C43 H46B 2.9839 no .
C44 H46A 2.8808 no .
C44 H46B 3.1324 no .
C45 H43A 2.9406 no .
C45 H43B 3.1449 no .
C46 H43A 2.9056 no .
C46 H43B 2.9523 no .
C46 H44A 2.8745 no .
C46 H44B 3.1399 no .
H5A H6B 3.5343 no .
H5A H9A 2.3718 no .
H5A H9B 2.3853 no .
H5A H9C 2.8723 no .
H5B H6A 3.5094 no .
H5B H6B 2.0878 no .
H5B H9A 2.3718 no .
H5B H9B 2.8724 no .
H5B H9C 2.3853 no .
H5B H10B 2.7279 no .
H6A H7A 2.0658 no .
H6A H7B 3.4954 no .
H6A H10A 2.3472 no .
H6A H10B 2.8556 no .
H6A H10C 2.3662 no .
H6A H11A 3.5978 no .
H6A H11B 2.6551 no .
H6B H7A 3.4564 no .
H6B H9C 3.4135 no .
H6B H10A 2.3472 no .
H6B H10B 2.3661 no .
H6B H10C 2.8556 no .
H7A H8A 3.3579 no .
H7A H10C 3.5918 no .
H7A H11A 2.3688 no .
H7A H11B 2.3856 no .
H7A H11C 2.8720 no .
H7B H8A 1.9344 no .
H7B H8B 3.4161 no .
H7B H11A 2.3687 no .
H7B H11B 2.8719 no .
H7B H11C 2.3855 no .
H7B H12B 2.9587 no .
H7B H14C 3.3059 no .
H8A H11C 3.3514 no .
H8A H12A 2.3716 no .
H8A H12B 2.3819 no .
H8A H12C 2.8701 no .
H8A H14B 3.4405 no .
H8A H14C 2.1997 no .
H8B H12A 2.3716 no .
H8B H12B 2.8701 no .
H8B H12C 2.3820 no .
H8B H14A 3.5318 no .
H8B H14C 2.4500 no .
H9A H10B 3.2032 no .
H9B H10B 3.4279 no .
H9B H19 3.1175 no .
H9C H10A 3.4816 no .
H9C H10B 1.9052 no .
H9C H10C 3.2208 no .
H9C H19 2.9230 no .
H10A H11B 3.3762 no .
H10B H19 3.2228 no .
H10C H11B 2.1429 no .
H10C H11C 3.4590 no .
H10C H19 3.0782 no .
H11B H19 3.5016 no .
H11C H12B 2.2326 no .
H11C H19 3.4414 no .
H12B H19 3.5156 no .
H12C H19 3.5338 no .
H15 H16 2.3154 no .
H16 H20A 3.4744 no .
H16 H20B 2.2678 no .
H16 H20C 2.3471 no .
H18 H19 2.2952 no .
H18 H21A 3.4851 no .
H18 H21B 2.3002 no .
H18 H21C 2.3253 no .
H20A H21A 2.1814 no .
H20A H21B 3.2073 no .
H20A H21C 3.2192 no .
H20B H21A 3.2312 no .
H20B H21C 3.5946 no .
H20C H21A 3.2191 no .
H20C H21B 3.5592 no .
H26A H27B 3.5188 no .
H26A H30A 2.3621 no .
H26A H30B 2.8626 no .
H26A H30C 2.3730 no .
H26B H27A 3.4018 no .
H26B H27B 2.0959 no .
H26B H30A 2.3622 no .
H26B H30B 2.3729 no .
H26B H30C 2.8625 no .
H27A H28A 3.4383 no .
H27A H28B 2.0674 no .
H27A H31A 2.3892 no .
H27A H31B 2.3962 no .
H27A H31C 2.8825 no .
H27B H28B 3.5005 no .
H27B H30A 3.5175 no .
H27B H30B 2.5304 no .
H27B H31A 2.3892 no .
H27B H31B 2.8824 no .
H27B H31C 2.3963 no .
H28A H29A 2.1477 no .
H28A H29B 3.5167 no .
H28A H32A 2.3457 no .
H28A H32B 2.3635 no .
H28A H32C 2.8535 no .
H28A H35B 3.1765 no .
H28A H35C 3.4396 no .
H28B H29A 3.5063 no .
H28B H31A 3.5348 no .
H28B H31B 2.5701 no .
H28B H32A 2.3458 no .
H28B H32B 2.8537 no .
H28B H32C 2.3633 no .
H29A H32A 3.4140 no .
H29A H32B 2.3386 no .
H29A H33A 2.4060 no .
H29A H33B 2.8934 no .
H29A H33C 2.4087 no .
H29A H35B 2.3755 no .
H29A H35C 3.5865 no .
H29B H33A 2.4061 no .
H29B H33B 2.4088 no .
H29B H33C 2.8935 no .
H29B H35A 3.4675 no .
H29B H35B 2.3923 no .
H30B H31A 3.4456 no .
H30B H31C 2.3244 no .
H30B H40 3.1654 no .
H30C H31C 3.5376 no .
H30C H40 3.0733 no .
H31B H32A 3.3645 no .
H31B H32B 3.5473 no .
H31B H32C 2.1041 no .
H31B H40 3.1694 no .
H31C H32C 3.4716 no .
H31C H40 2.6868 no .
H32B H33A 3.0604 no .
H32B H33B 3.5127 no .
H32B H33C 2.0251 no .
H32C H33C 3.0754 no .
H32C H40 3.5423 no .
H33B H36 3.3947 no .
H33B H40 3.5965 no .
H33C H40 3.3737 no .
H36 H37 2.2651 no .
H37 H41A 3.5038 no .
H37 H41B 2.3841 no .
H37 H41C 2.2802 no .
H39 H40 2.2532 no .
H39 H42A 3.5282 no .
H39 H42B 2.3998 no .
H39 H42C 2.3208 no .
H41A H42A 2.0898 no .
H41A H42B 3.1585 no .
H41A H42C 3.1352 no .
H41B H42A 3.1360 no .
H41B H42C 3.4792 no .
H41C H42A 3.1587 no .
H41C H42B 3.5485 no .
H43A H44A 2.8098 no .
H43A H44B 2.2355 no .
H43A H45A 3.1740 no .
H43A H46B 3.4012 no .
H43B H44A 2.2389 no .
H43B H44B 2.6659 no .
H43B H46A 3.3096 no .
H44A H45A 2.8164 no .
H44A H45B 2.2340 no .
H44A H46A 3.1048 no .
H44B H45A 2.2349 no .
H44B H45B 2.6354 no .
H45A H46A 2.7993 no .
H45A H46B 2.2183 no .
H45B H46A 2.2122 no .
H45B H46B 2.6224 no .
Ta4 H21B 3.5705 no 2_755
Cl1 H14A 3.4241 no 1_545
Cl1 H33A 3.1357 no 2_645
Cl1 H36 2.8479 no 1_545
Cl1 H37 3.1219 no 1_545
Cl1 H41A 2.7661 no 2_635
Cl1 H42A 3.0323 no 2_635
Cl2 H20A 3.4505 no 2_755
Cl2 H20C 3.0825 no 2_755
Cl2 H34C 3.1581 no .
Cl2 H35A 2.8992 no .
Cl3 H10A 2.9681 no 3_756
Cl3 H32C 3.3287 no 2_645
Cl3 H33C 3.4790 no 2_645
Cl3 H39 2.9724 no 2_645
Cl3 H42C 3.0627 no 2_645
Cl3 H43B 3.1181 no 2_655
Cl4 H43A 3.0852 no 4_555
Cl4 H43B 3.3158 no 2_655
Cl4 H44B 3.3750 no 4_555
Cl5 H12A 3.1460 no 2_755
Cl5 H15 2.9052 no 1_565
Cl5 H16 3.2135 no 1_565
Cl5 H20A 2.7979 no 2_765
Cl5 H21A 2.9516 no 2_765
Cl5 H35A 3.2892 no 1_565
Cl6 H13B 3.1882 no .
Cl6 H14A 2.7823 no .
Cl6 H41A 3.5421 no 2_645
Cl6 H41B 3.1336 no 2_645
Cl7 H11C 2.9724 no 2_755
Cl7 H12B 3.4921 no 2_755
Cl7 H18 2.9178 no 2_755
Cl7 H21B 3.0088 no 2_755
Cl7 H31A 2.8622 no 3_765
Cl8 H27B 3.2838 no 3_765
Cl8 H46B 3.0681 no .
O2 H42C 3.2012 no 2_645
O4 H21B 3.0948 no 2_755
O5 H28A 2.9169 no .
O5 H28B 3.4803 no .
O5 H32A 3.0540 no .
O5 H39 2.7289 no 1_545
O5 H42B 2.6893 no 1_545
O5 H42C 3.3601 no 1_545
N1 H14B 3.5035 no 1_545
N2 H8A 3.1964 no 1_545
N2 H14C 3.3684 no 1_545
N2 H34A 2.9166 no 2_745
N3 H35A 3.5922 no 1_565
N3 H35C 3.4858 no 1_565
N4 H13A 2.9508 no 2_655
N4 H29A 3.1947 no 1_565
N4 H35B 3.2949 no 1_565
C5 H6B 3.5996 no 3_756
C5 H10A 3.2519 no 3_756
C5 H32A 3.4132 no 2_645
C5 H32B 3.3275 no 2_645
C6 H5B 3.0986 no 3_756
C6 H6B 2.9855 no 3_756
C7 H21C 3.5482 no 1_565
C7 H44B 3.4184 no 4_555
C7 H45A 3.0490 no 4_555
C8 H20B 3.3483 no 1_565
C9 H14B 2.9544 no 1_545
C9 H42A 3.1587 no 2_635
C10 H5B 3.0871 no 3_756
C10 H6B 2.9526 no 3_756
C10 H31B 3.3236 no 4_555
C10 H32A 3.5946 no 4_555
C10 H32C 3.0730 no 4_555
C10 H44A 2.9882 no 4_545
C11 H26A 3.3576 no 2_745
C11 H26B 3.3410 no 2_745
C11 H27A 3.5732 no 4_555
C11 H28B 3.3981 no 4_555
C11 H31A 3.5051 no 4_555
C11 H45A 3.1870 no 4_555
C12 H20A 3.5181 no 1_565
C12 H20B 3.4366 no 1_565
C12 H20C 3.0690 no 2_755
C12 H34B 3.1793 no 2_745
C13 H41B 3.4993 no 2_645
C13 H41C 3.1242 no 1_545
C14 H9B 3.0070 no 1_565
C15 H14A 3.2681 no 1_545
C15 H14C 3.5036 no 1_545
C15 H20A 3.4474 no 2_755
C16 H14A 3.4017 no 1_545
C16 H14C 3.0482 no 1_545
C16 H34A 3.4908 no 2_745
C17 H14C 2.9625 no 1_545
C17 H34A 2.9237 no 2_745
C18 H14B 3.3731 no 1_545
C18 H14C 3.3585 no 1_545
C18 H34A 3.3232 no 2_745
C18 H44B 3.5185 no 4_545
C19 H14B 3.3284 no 1_545
C20 H8A 3.4930 no 1_545
C20 H12A 3.0505 no 1_545
C20 H12C 3.2294 no 2_745
C20 H34A 3.4488 no 2_745
C20 H34B 3.2457 no 1_545
C21 H7B 3.5058 no 1_545
C21 H8A 3.3501 no 1_545
C21 H30A 3.5069 no 2_735
C21 H34A 3.3563 no 2_745
C21 H45A 3.2876 no 4_545
C26 H11A 3.4031 no 2_755
C26 H11C 3.2803 no 2_755
C27 H26B 3.3802 no 3_765
C27 H27A 3.5702 no 3_765
C27 H27B 3.0417 no 3_765
C28 H42B 3.5015 no 1_545
C28 H46B 2.9793 no .
C29 H41C 3.4283 no 1_545
C30 H21A 3.3911 no 2_765
C30 H35C 3.0636 no 1_565
C30 H46A 3.4038 no 1_565
C31 H10C 3.2476 no 4_454
C31 H11B 3.2006 no 4_454
C31 H44A 3.2557 no 1_565
C31 H45B 3.1355 no 1_565
C31 H46A 3.2869 no 1_565
C32 H5A 3.0523 no 2_655
C32 H5B 3.4468 no 2_655
C32 H6A 3.5570 no 4_454
C32 H10A 3.1921 no 4_454
C32 H42B 3.2311 no 1_545
C33 H13C 3.1628 no 2_655
C33 H41B 3.1292 no 2_645
C33 H41C 3.5410 no 1_545
C34 H16 3.5521 no 1_565
C34 H20B 3.0881 no 1_565
C35 H30C 3.0394 no 1_545
C36 H35A 3.2860 no 1_565
C36 H35B 3.4782 no 1_565
C36 H41A 3.5373 no 2_645
C37 H13A 3.4342 no 2_655
C37 H35A 3.4091 no 1_565
C37 H35B 3.0255 no 1_565
C38 H13A 2.9507 no 2_655
C38 H35B 2.8576 no 1_565
C38 H35C 3.5611 no 1_565
C39 H13A 3.3792 no 2_655
C39 H35B 3.2281 no 1_565
C39 H35C 3.2872 no 1_565
C39 H46A 3.5839 no 1_565
C40 H35C 3.2488 no 1_565
C41 H13A 3.3594 no 2_655
C41 H13C 3.3155 no 1_565
C41 H29A 3.5607 no 1_565
C41 H33A 3.1709 no 1_565
C41 H33B 3.2421 no 2_655
C42 H9A 3.2672 no 2_665
C42 H9B 3.5634 no 2_665
C42 H13A 3.4649 no 2_655
C42 H29A 3.2211 no 1_565
C42 H32B 3.5081 no 1_565
C43 H7A 3.3132 no 4_454
C43 H39 3.3750 no 1_545
C43 H42B 3.4398 no 1_545
C43 H42C 3.5874 no 1_545
C44 H7A 3.3462 no 4_454
C44 H10B 3.4049 no 4_444
C44 H10C 3.5486 no 4_444
C44 H18 3.3133 no 4_444
C44 H31C 3.5680 no 1_545
C45 H7A 3.4701 no 4_454
C45 H7B 3.4923 no 4_454
C45 H11A 3.3404 no 4_454
C45 H18 3.4016 no 4_444
C45 H21C 3.1204 no 4_444
C45 H31A 3.4622 no 1_545
C45 H31C 3.2338 no 1_545
C46 H11A 3.5186 no 4_454
C46 H28A 3.1098 no .
C46 H28B 3.3760 no .
C46 H30B 3.5604 no 1_545
C46 H31C 3.1281 no 1_545
C46 H39 3.4064 no 1_545
H5A C32 3.0523 no 2_645
H5A H10A 3.3601 no 3_756
H5A H32A 3.0027 no 2_645
H5A H32B 2.5244 no 2_645
H5A H32C 3.1457 no 2_645
H5A H33C 3.1355 no 2_645
H5A H42A 3.2304 no 2_635
H5B C6 3.0986 no 3_756
H5B C10 3.0871 no 3_756
H5B C32 3.4468 no 2_645
H5B H6A 3.0254 no 3_756
H5B H6B 2.6847 no 3_756
H5B H10A 2.3559 no 3_756
H5B H10B 3.5652 no 3_756
H5B H32A 3.1303 no 2_645
H5B H32B 3.3627 no 2_645
H5B H32C 3.2749 no 2_645
H6A C32 3.5570 no 4_555
H6A H5B 3.0254 no 3_756
H6A H6B 3.5212 no 3_756
H6A H32A 2.8677 no 4_555
H6A H32C 3.3539 no 4_555
H6A H43A 3.3333 no 4_555
H6B C5 3.5996 no 3_756
H6B C6 2.9855 no 3_756
H6B C10 2.9526 no 3_756
H6B H5B 2.6847 no 3_756
H6B H6A 3.5212 no 3_756
H6B H6B 2.2467 no 3_756
H6B H10A 2.6399 no 3_756
H6B H10B 2.8344 no 3_756
H7A C43 3.3132 no 4_555
H7A C44 3.3462 no 4_555
H7A C45 3.4701 no 4_555
H7A H32A 3.5464 no 4_555
H7A H43A 2.6582 no 4_555
H7A H44B 2.8797 no 4_555
H7A H45A 2.8780 no 4_555
H7B C21 3.5058 no 1_565
H7B C45 3.4923 no 4_555
H7B H21C 2.6284 no 1_565
H7B H44B 3.0149 no 4_555
H7B H45A 2.6546 no 4_555
H8A N2 3.1964 no 1_565
H8A C20 3.4930 no 1_565
H8A C21 3.3501 no 1_565
H8A H20B 3.0936 no 1_565
H8A H21A 3.4977 no 1_565
H8A H21C 2.8598 no 1_565
H8B H20B 3.0382 no 1_565
H8B H20C 3.5824 no 2_755
H8B H34C 2.8625 no .
H9A C42 3.2672 no 2_635
H9A H14B 3.2371 no 1_545
H9A H32A 3.0403 no 2_645
H9A H32B 3.5400 no 2_645
H9A H42A 2.7829 no 2_635
H9A H42B 3.2711 no 2_635
H9A H42C 3.2201 no 2_635
H9A H43A 3.2775 no 2_645
H9B C14 3.0070 no 1_545
H9B C42 3.5634 no 2_635
H9B H14A 3.0616 no 1_545
H9B H14B 2.1813 no 1_545
H9B H42A 2.7732 no 2_635
H9B H42C 3.5740 no 2_635
H9C H14B 3.0645 no 1_545
H9C H44A 3.3244 no 4_545
H9C H44B 3.1670 no 4_545
H10A Cl3 2.9681 no 3_756
H10A C5 3.2519 no 3_756
H10A C32 3.1921 no 4_555
H10A H5A 3.3601 no 3_756
H10A H5B 2.3559 no 3_756
H10A H6B 2.6399 no 3_756
H10A H31B 3.1861 no 4_555
H10A H32A 3.1158 no 4_555
H10A H32C 2.4657 no 4_555
H10A H43B 3.5915 no 4_545
H10A H44A 3.2631 no 4_545
H10B C44 3.4049 no 4_545
H10B H5B 3.5652 no 3_756
H10B H6B 2.8344 no 3_756
H10B H43B 3.3923 no 4_545
H10B H44A 2.6736 no 4_545
H10B H44B 3.4523 no 4_545
H10C C31 3.2476 no 4_555
H10C C44 3.5486 no 4_545
H10C H31A 3.0528 no 4_555
H10C H31B 2.5963 no 4_555
H10C H32A 3.5573 no 4_555
H10C H32C 2.8898 no 4_555
H10C H44A 2.5803 no 4_545
H11A C26 3.4031 no 2_745
H11A C45 3.3404 no 4_555
H11A C46 3.5186 no 4_555
H11A H26A 3.1388 no 2_745
H11A H26B 2.9083 no 2_745
H11A H27A 3.1073 no 4_555
H11A H28B 2.8360 no 4_555
H11A H30A 3.2549 no 2_745
H11A H45A 2.5079 no 4_555
H11A H46B 2.9353 no 4_555
H11B C31 3.2006 no 4_555
H11B H27A 3.3005 no 4_555
H11B H28B 3.0584 no 4_555
H11B H31A 2.8551 no 4_555
H11B H31B 2.7761 no 4_555
H11B H32A 3.4141 no 4_555
H11B H32C 3.3234 no 4_555
H11C Cl7 2.9724 no 2_745
H11C C26 3.2803 no 2_745
H11C H26A 2.6925 no 2_745
H11C H26B 2.9539 no 2_745
H11C H31A 3.4574 no 4_555
H12A Cl5 3.1460 no 2_745
H12A C20 3.0505 no 1_565
H12A H16 2.9114 no 2_755
H12A H20A 2.6258 no 1_565
H12A H20B 2.7028 no 1_565
H12A H20C 2.8522 no 2_755
H12A H21A 3.3766 no 1_565
H12A H34B 3.0924 no 2_745
H12B Cl7 3.4921 no 2_745
H12B H26A 3.0363 no 2_745
H12B H34B 3.1005 no 2_745
H12C C20 3.2294 no 2_755
H12C H16 3.5278 no 2_755
H12C H20A 3.5452 no 2_755
H12C H20B 3.2879 no 2_755
H12C H20C 2.4523 no 2_755
H12C H34B 2.8129 no 2_745
H13A N4 2.9508 no 2_645
H13A C37 3.4342 no 2_645
H13A C38 2.9507 no 2_645
H13A C39 3.3792 no 2_645
H13A C41 3.3594 no 2_645
H13A C42 3.4649 no 2_645
H13A H41B 2.8430 no 2_645
H13A H41C 3.5068 no 1_545
H13A H42C 3.0154 no 2_645
H13B Cl6 3.1882 no .
H13B H29B 2.9207 no .
H13B H37 3.5731 no 1_545
H13B H41B 3.2935 no 2_645
H13B H41C 2.9369 no 1_545
H13C C33 3.1628 no 2_645
H13C C41 3.3155 no 1_545
H13C H33A 3.0294 no 2_645
H13C H33B 2.9381 no 2_645
H13C H33C 2.9818 no 2_645
H13C H37 2.8752 no 1_545
H13C H41B 3.2878 no 1_545
H13C H41C 2.5189 no 1_545
H14A Cl1 3.4241 no 1_565
H14A Cl6 2.7823 no .
H14A C15 3.2681 no 1_565
H14A C16 3.4017 no 1_565
H14A H9B 3.0616 no 1_565
H14A H15 3.4337 no 1_565
H14A H41A 3.5049 no 2_645
H14A H42A 3.3960 no 2_645
H14B N1 3.5035 no 1_565
H14B C9 2.9544 no 1_565
H14B C18 3.3731 no 1_565
H14B C19 3.3284 no 1_565
H14B H9A 3.2371 no 1_565
H14B H9B 2.1813 no 1_565
H14B H9C 3.0645 no 1_565
H14B H42A 3.5071 no 2_645
H14B H44B 3.4545 no 4_555
H14C N2 3.3684 no 1_565
H14C C15 3.5036 no 1_565
H14C C16 3.0482 no 1_565
H14C C17 2.9625 no 1_565
H14C C18 3.3585 no 1_565
H14C H16 3.3382 no 1_565
H14C H20B 3.3916 no 1_565
H15 Cl5 2.9052 no 1_545
H15 H14A 3.4337 no 1_545
H15 H20A 3.0864 no 2_755
H15 H36 3.0663 no 1_545
H16 Cl5 3.2135 no 1_545
H16 C34 3.5521 no 1_545
H16 H12A 2.9114 no 2_745
H16 H12C 3.5278 no 2_745
H16 H14C 3.3382 no 1_545
H16 H20A 3.4014 no 2_755
H16 H34B 2.8008 no 1_545
H16 H34C 3.5098 no 1_545
H18 Cl7 2.9178 no 2_745
H18 C44 3.3133 no 4_545
H18 C45 3.4016 no 4_545
H18 H34A 3.5109 no 2_745
H18 H44A 3.1840 no 4_545
H18 H44B 2.9497 no 4_545
H18 H45A 3.3827 no 4_545
H18 H45B 3.0432 no 4_545
H19 H44A 3.5987 no 4_545
H20A Cl2 3.4505 no 2_745
H20A Cl5 2.7979 no 2_735
H20A C12 3.5181 no 1_545
H20A C15 3.4474 no 2_745
H20A H12A 2.6258 no 1_545
H20A H12C 3.5452 no 2_745
H20A H15 3.0864 no 2_745
H20A H16 3.4014 no 2_745
H20B C8 3.3483 no 1_545
H20B C12 3.4366 no 1_545
H20B C34 3.0881 no 1_545
H20B H8A 3.0936 no 1_545
H20B H8B 3.0382 no 1_545
H20B H12A 2.7028 no 1_545
H20B H12C 3.2879 no 2_745
H20B H14C 3.3916 no 1_545
H20B H34A 3.4555 no 1_545
H20B H34B 2.4912 no 1_545
H20B H34C 2.9046 no 1_545
H20C Cl2 3.0825 no 2_745
H20C C12 3.0690 no 2_745
H20C H8B 3.5824 no 2_745
H20C H12A 2.8522 no 2_745
H20C H12C 2.4523 no 2_745
H20C H34A 3.0121 no 2_745
H20C H34B 3.1605 no 1_545
H20C H34C 3.4188 no 2_745
H21A Cl5 2.9516 no 2_735
H21A C30 3.3911 no 2_735
H21A H8A 3.4977 no 1_545
H21A H12A 3.3766 no 1_545
H21A H26A 3.1805 no 2_735
H21A H30A 3.0484 no 2_735
H21A H30C 3.0238 no 2_735
H21A H35A 3.2633 no 2_745
H21A H35C 3.4903 no 2_745
H21B Ta4 3.5704 no 2_745
H21B Cl7 3.0088 no 2_745
H21B O4 3.0948 no 2_745
H21B H30A 3.5014 no 2_735
H21B H34A 2.8581 no 2_745
H21B H45A 3.3806 no 4_545
H21B H45B 3.2416 no 4_545
H21C C7 3.5482 no 1_545
H21C C45 3.1204 no 4_545
H21C H7B 2.6284 no 1_545
H21C H8A 2.8598 no 1_545
H21C H30A 3.4088 no 2_735
H21C H44B 3.3223 no 4_545
H21C H45A 2.4576 no 4_545
H21C H45B 3.0543 no 4_545
H26A C11 3.3576 no 2_755
H26A H11A 3.1388 no 2_755
H26A H11C 2.6925 no 2_755
H26A H12B 3.0363 no 2_755
H26A H21A 3.1805 no 2_765
H26B C11 3.3410 no 2_755
H26B C27 3.3802 no 3_765
H26B H11A 2.9083 no 2_755
H26B H11C 2.9539 no 2_755
H26B H27A 2.6665 no 3_765
H26B H27B 3.2856 no 3_765
H27A C11 3.5732 no 4_454
H27A C27 3.5702 no 3_765
H27A H11A 3.1073 no 4_454
H27A H11B 3.3005 no 4_454
H27A H26B 2.6665 no 3_765
H27A H27B 2.6847 no 3_765
H27B Cl8 3.2838 no 3_765
H27B C27 3.0417 no 3_765
H27B H26B 3.2856 no 3_765
H27B H27A 2.6847 no 3_765
H27B H27B 2.5070 no 3_765
H28A O5 2.9169 no .
H28A C46 3.1098 no .
H28A H42B 2.8388 no 1_545
H28A H46A 3.4506 no .
H28A H46B 2.5355 no .
H28B O5 3.4803 no .
H28B C11 3.3981 no 4_454
H28B C46 3.3760 no .
H28B H11A 2.8360 no 4_454
H28B H11B 3.0584 no 4_454
H28B H46B 2.5346 no .
H29A N4 3.1947 no 1_545
H29A C41 3.5607 no 1_545
H29A C42 3.2211 no 1_545
H29A H41C 3.2371 no 1_545
H29A H42A 3.3507 no 1_545
H29A H42B 2.6804 no 1_545
H29B H13B 2.9207 no .
H29B H41C 3.0637 no 1_545
H30A C21 3.5069 no 2_765
H30A H11A 3.2549 no 2_755
H30A H21A 3.0484 no 2_765
H30A H21B 3.5014 no 2_765
H30A H21C 3.4088 no 2_765
H30A H35C 3.3642 no 1_565
H30A H45A 3.2156 no 3_765
H30B C46 3.5604 no 1_565
H30B H35C 3.3491 no 1_565
H30B H46A 2.6380 no 1_565
H30C C35 3.0394 no 1_565
H30C H21A 3.0238 no 2_765
H30C H35A 3.1751 no 1_565
H30C H35C 2.1676 no 1_565
H30C H46A 3.3685 no 1_565
H31A Cl7 2.8622 no 3_765
H31A C11 3.5051 no 4_454
H31A C45 3.4622 no 1_565
H31A H10C 3.0528 no 4_454
H31A H11B 2.8551 no 4_454
H31A H11C 3.4574 no 4_454
H31A H44A 2.9724 no 1_565
H31A H45B 2.6818 no 1_565
H31A H46A 3.4981 no 1_565
H31B C10 3.3236 no 4_454
H31B H10A 3.1861 no 4_454
H31B H10C 2.5963 no 4_454
H31B H11B 2.7761 no 4_454
H31B H44A 3.1671 no 1_565
H31C C44 3.5680 no 1_565
H31C C45 3.2338 no 1_565
H31C C46 3.1281 no 1_565
H31C H44A 3.0785 no 1_565
H31C H45B 2.7151 no 1_565
H31C H46A 2.3646 no 1_565
H32A O5 3.0540 no .
H32A C5 3.4132 no 2_655
H32A C10 3.5946 no 4_454
H32A H5A 3.0027 no 2_655
H32A H5B 3.1303 no 2_655
H32A H6A 2.8677 no 4_454
H32A H7A 3.5464 no 4_454
H32A H9A 3.0403 no 2_655
H32A H10A 3.1158 no 4_454
H32A H10C 3.5573 no 4_454
H32A H11B 3.4141 no 4_454
H32A H42B 2.9470 no 1_545
H32A H43A 3.1786 no .
H32A H46B 3.5076 no .
H32B C5 3.3275 no 2_655
H32B C42 3.5081 no 1_545
H32B H5A 2.5244 no 2_655
H32B H5B 3.3627 no 2_655
H32B H9A 3.5400 no 2_655
H32B H42A 3.2395 no 1_545
H32B H42B 2.8921 no 1_545
H32C Cl3 3.3287 no 2_655
H32C C10 3.0730 no 4_454
H32C H5A 3.1457 no 2_655
H32C H5B 3.2749 no 2_655
H32C H6A 3.3539 no 4_454
H32C H10A 2.4657 no 4_454
H32C H10C 2.8898 no 4_454
H32C H11B 3.3234 no 4_454
H33A Cl1 3.1357 no 2_655
H33A C41 3.1709 no 1_545
H33A H13C 3.0294 no 2_655
H33A H37 2.9365 no 2_645
H33A H41A 2.7441 no 1_545
H33A H41B 2.8972 no 2_645
H33A H41C 2.8184 no 1_545
H33A H42A 3.4065 no 1_545
H33B C41 3.2421 no 2_645
H33B H13C 2.9381 no 2_655
H33B H41A 3.5269 no 2_645
H33B H41B 2.5024 no 2_645
H33B H41C 3.2711 no 2_645
H33C Cl3 3.4790 no 2_655
H33C H5A 3.1355 no 2_655
H33C H13C 2.9818 no 2_655
H34A N2 2.9166 no 2_755
H34A C16 3.4908 no 2_755
H34A C17 2.9237 no 2_755
H34A C18 3.3232 no 2_755
H34A C20 3.4488 no 2_755
H34A C21 3.3563 no 2_755
H34A H18 3.5109 no 2_755
H34A H20B 3.4555 no 1_565
H34A H20C 3.0121 no 2_755
H34A H21B 2.8581 no 2_755
H34B C12 3.1793 no 2_755
H34B C20 3.2457 no 1_565
H34B H12A 3.0924 no 2_755
H34B H12B 3.1005 no 2_755
H34B H12C 2.8129 no 2_755
H34B H16 2.8008 no 1_565
H34B H20B 2.4912 no 1_565
H34B H20C 3.1605 no 1_565
H34C Cl2 3.1581 no .
H34C H8B 2.8625 no .
H34C H16 3.5098 no 1_565
H34C H20B 2.9046 no 1_565
H34C H20C 3.4188 no 2_755
H35A Cl2 2.8992 no .
H35A Cl5 3.2892 no 1_545
H35A N3 3.5922 no 1_545
H35A C36 3.2860 no 1_545
H35A C37 3.4091 no 1_545
H35A H21A 3.2633 no 2_755
H35A H30C 3.1751 no 1_545
H35A H36 3.5022 no 1_545
H35B N4 3.2949 no 1_545
H35B C36 3.4782 no 1_545
H35B C37 3.0255 no 1_545
H35B C38 2.8576 no 1_545
H35B C39 3.2281 no 1_545
H35B H37 3.3624 no 1_545
H35B H41C 3.4572 no 1_545
H35B H42B 3.5393 no 1_545
H35C N3 3.4858 no 1_545
H35C C30 3.0636 no 1_545
H35C C38 3.5611 no 1_545
H35C C39 3.2872 no 1_545
H35C C40 3.2488 no 1_545
H35C H21A 3.4903 no 2_755
H35C H30A 3.3642 no 1_545
H35C H30B 3.3491 no 1_545
H35C H30C 2.1676 no 1_545
H35C H40 3.5847 no 1_545
H35C H46A 3.5213 no .
H36 Cl1 2.8479 no 1_565
H36 H15 3.0663 no 1_565
H36 H35A 3.5022 no 1_565
H36 H41A 3.1000 no 2_645
H37 Cl1 3.1219 no 1_565
H37 H13B 3.5731 no 1_565
H37 H13C 2.8752 no 1_565
H37 H33A 2.9365 no 2_655
H37 H35B 3.3624 no 1_565
H37 H41A 3.4610 no 2_645
H39 Cl3 2.9724 no 2_655
H39 O5 2.7289 no 1_565
H39 C43 3.3750 no 1_565
H39 C46 3.4064 no 1_565
H39 H43B 2.9962 no 1_565
H39 H46A 3.0397 no 1_565
H40 H35C 3.5847 no 1_565
H40 H46A 3.3625 no 1_565
H41A Cl1 2.7661 no 2_665
H41A Cl6 3.5421 no 2_655
H41A C36 3.5373 no 2_655
H41A H14A 3.5049 no 2_655
H41A H33A 2.7441 no 1_565
H41A H33B 3.5269 no 2_655
H41A H36 3.1000 no 2_655
H41A H37 3.4610 no 2_655
H41B Cl6 3.1336 no 2_655
H41B C13 3.4993 no 2_655
H41B C33 3.1292 no 2_655
H41B H13A 2.8430 no 2_655
H41B H13B 3.2935 no 2_655
H41B H13C 3.2878 no 1_565
H41B H33A 2.8972 no 2_655
H41B H33B 2.5024 no 2_655
H41C C13 3.1242 no 1_565
H41C C29 3.4283 no 1_565
H41C C33 3.5410 no 1_565
H41C H13A 3.5068 no 1_565
H41C H13B 2.9369 no 1_565
H41C H13C 2.5189 no 1_565
H41C H29A 3.2371 no 1_565
H41C H29B 3.0637 no 1_565
H41C H33A 2.8184 no 1_565
H41C H33B 3.2711 no 2_655
H41C H35B 3.4572 no 1_565
H42A Cl1 3.0323 no 2_665
H42A C9 3.1587 no 2_665
H42A H5A 3.2304 no 2_665
H42A H9A 2.7829 no 2_665
H42A H9B 2.7732 no 2_665
H42A H14A 3.3960 no 2_655
H42A H14B 3.5071 no 2_655
H42A H29A 3.3507 no 1_565
H42A H32B 3.2395 no 1_565
H42A H33A 3.4065 no 1_565
H42B O5 2.6893 no 1_565
H42B C28 3.5015 no 1_565
H42B C32 3.2311 no 1_565
H42B C43 3.4398 no 1_565
H42B H9A 3.2711 no 2_665
H42B H28A 2.8388 no 1_565
H42B H29A 2.6804 no 1_565
H42B H32A 2.9470 no 1_565
H42B H32B 2.8921 no 1_565
H42B H35B 3.5393 no 1_565
H42B H43A 3.5940 no 1_565
H42B H43B 3.3679 no 1_565
H42C Cl3 3.0627 no 2_655
H42C O2 3.2012 no 2_655
H42C O5 3.3601 no 1_565
H42C C43 3.5874 no 1_565
H42C H9A 3.2201 no 2_665
H42C H9B 3.5740 no 2_665
H42C H13A 3.0154 no 2_655
H42C H43B 3.0774 no 1_565
H43A Cl4 3.0852 no 4_454
H43A H6A 3.3333 no 4_454
H43A H7A 2.6582 no 4_454
H43A H9A 3.2775 no 2_655
H43A H32A 3.1786 no .
H43A H42B 3.5940 no 1_545
H43B Cl3 3.1181 no 2_645
H43B Cl4 3.3158 no 2_645
H43B H10A 3.5915 no 4_444
H43B H10B 3.3923 no 4_444
H43B H39 2.9962 no 1_545
H43B H42B 3.3679 no 1_545
H43B H42C 3.0774 no 1_545
H44A C10 2.9882 no 4_444
H44A C31 3.2557 no 1_545
H44A H9C 3.3244 no 4_444
H44A H10A 3.2631 no 4_444
H44A H10B 2.6736 no 4_444
H44A H10C 2.5803 no 4_444
H44A H18 3.1840 no 4_444
H44A H19 3.5987 no 4_444
H44A H31A 2.9724 no 1_545
H44A H31B 3.1671 no 1_545
H44A H31C 3.0785 no 1_545
H44B Cl4 3.3750 no 4_454
H44B C7 3.4184 no 4_454
H44B C18 3.5185 no 4_444
H44B H7A 2.8797 no 4_454
H44B H7B 3.0149 no 4_454
H44B H9C 3.1670 no 4_444
H44B H10B 3.4523 no 4_444
H44B H14B 3.4545 no 4_454
H44B H18 2.9497 no 4_444
H44B H21C 3.3223 no 4_444
H45A C7 3.0490 no 4_454
H45A C11 3.1870 no 4_454
H45A C21 3.2876 no 4_444
H45A H7A 2.8780 no 4_454
H45A H7B 2.6546 no 4_454
H45A H11A 2.5079 no 4_454
H45A H18 3.3827 no 4_444
H45A H21B 3.3806 no 4_444
H45A H21C 2.4576 no 4_444
H45A H30A 3.2156 no 3_765
H45B C31 3.1355 no 1_545
H45B H18 3.0432 no 4_444
H45B H21B 3.2416 no 4_444
H45B H21C 3.0543 no 4_444
H45B H31A 2.6818 no 1_545
H45B H31C 2.7151 no 1_545
H46A C30 3.4038 no 1_545
H46A C31 3.2869 no 1_545
H46A C39 3.5839 no 1_545
H46A H28A 3.4506 no .
H46A H30B 2.6380 no 1_545
H46A H30C 3.3685 no 1_545
H46A H31A 3.4981 no 1_545
H46A H31C 2.3646 no 1_545
H46A H35C 3.5213 no .
H46A H39 3.0397 no 1_545
H46A H40 3.3625 no 1_545
H46B Cl8 3.0681 no .
H46B C28 2.9793 no .
H46B H11A 2.9353 no 4_454
H46B H28A 2.5355 no .
H46B H28B 2.5346 no .
H46B H32A 3.5076 no .
